data_4132029
loop_
_publ_author_name
'Cai, Li-Xuan'
'Li, Shao-Chuan'
'Yan, Dan-Ni'
'Zhou, Li-Peng'
'Guo, Fang'
'Sun, Qing-Fu'

_publ_section_title
;
 Water-Soluble Redox-Active Cage Hosting Polyoxometalates for Selective
 Desulfurization Catalysis.
;
_journal_issue 14
_journal_name_full 'Journal of the American Chemical Society'
_journal_page_first 4869
_journal_page_last 4876
_journal_paper_doi 10.1021/jacs.8b00394
_journal_volume 140
_journal_year 2018
_chemical_formula_sum 'C128 H96 B4 F16 N40 O24 Pd4'
_chemical_formula_weight 3351.28
_space_group_crystal_system monoclinic
_space_group_IT_number 14
_space_group_name_Hall '-P 2yn'
_space_group_name_H-M_alt 'P 1 21/n 1'
_atom_sites_solution_hydrogens geom
_audit_creation_method SHELXL-2016/4
_cell_angle_alpha 90
_cell_angle_beta 90.18(3)
_cell_angle_gamma 90
_cell_formula_units_Z 4
_cell_length_a 18.388(4)
_cell_length_b 36.235(7)
_cell_length_c 38.605(8)
_cell_measurement_reflns_used 204514
_cell_measurement_temperature 293(2)
_cell_measurement_theta_max 20.000
_cell_measurement_theta_min 1.089
_cell_volume 25722(9)
_computing_cell_refinement ApexIII
_computing_data_reduction ApexIII
_computing_structure_refinement 'SHELXL-2016/4 (Sheldrick, 2016)'
_computing_structure_solution SHELXS
_diffrn_ambient_temperature 293(2)
_diffrn_measured_fraction_theta_full 0.937
_diffrn_measured_fraction_theta_max 0.937
_diffrn_measurement.details ' 1.00 degrees, 5.3 sec, detector distance 200.01 mm'

_diffrn_measurement_device_type CCD
_diffrn_measurement_method '\w scans'
_diffrn_radiation_type synchrotron
_diffrn_radiation_wavelength 0.68857
_diffrn_reflns_av_R_equivalents 0.0202
_diffrn_reflns_av_unetI/netI 0.0282
_diffrn_reflns_Laue_measured_fraction_full 0.937
_diffrn_reflns_Laue_measured_fraction_max 0.937
_diffrn_reflns_limit_h_max 16
_diffrn_reflns_limit_h_min -17
_diffrn_reflns_limit_k_max 34
_diffrn_reflns_limit_k_min -34
_diffrn_reflns_limit_l_max 35
_diffrn_reflns_limit_l_min -36
_diffrn_reflns_number 48818
_diffrn_reflns_point_group_measured_fraction_full 0.937
_diffrn_reflns_point_group_measured_fraction_max 0.937
_diffrn_reflns_theta_full 20.000
_diffrn_reflns_theta_max 20.000
_diffrn_reflns_theta_min 1.089
_diffrn_source synchrotron
_exptl_absorpt_coefficient_mu 0.302
_exptl_crystal_colour pale-yellow
_exptl_crystal_density_diffrn 0.865
_exptl_crystal_description block
_exptl_crystal_F_000 6736
_exptl_crystal_size_max 0.15
_exptl_crystal_size_mid 0.10
_exptl_crystal_size_min 0.10
_refine_diff_density_max 1.407
_refine_diff_density_min -0.734
_refine_diff_density_rms 0.114
_refine_ls_extinction_method none
_refine_ls_goodness_of_fit_ref 1.539
_refine_ls_hydrogen_treatment constr
_refine_ls_matrix_type full
_refine_ls_number_parameters 1945
_refine_ls_number_reflns 24767
_refine_ls_number_restraints 2729
_refine_ls_restrained_S_all 1.594
_refine_ls_R_factor_all 0.1091
_refine_ls_R_factor_gt 0.0989
_refine_ls_shift/su_max 0.011
_refine_ls_shift/su_mean 0.000
_refine_ls_structure_factor_coef Fsqd
_refine_ls_weighting_details 'w=1/[\s^2^(Fo^2^)+(0.2000P)^2^] where P=(Fo^2^+2Fc^2^)/3'
_refine_ls_weighting_scheme calc
_refine_ls_wR_factor_gt 0.3273
_refine_ls_wR_factor_ref 0.3407
_reflns_Friedel_coverage 0.000
_reflns_number_gt 20122
_reflns_number_total 24767
_reflns_threshold_expression 'I > 2\s(I)'
_cod_data_source_file ja8b00394_si_002.cif
_cod_data_source_block p21n_sq
_cod_original_sg_symbol_H-M 'P 21/n'
_cod_database_code 4132029
_shelx_shelxl_version_number 2016/4
_shelx_space_group_comment
;
The symmetry employed for this shelxl refinement is uniquely defined
by the following loop, which should always be used as a source of
symmetry information in preference to the above space-group names.
They are only intended as comments.
;

loop_
_space_group_symop_operation_xyz
'x, y, z'
'-x+1/2, y+1/2, -z+1/2'
'-x, -y, -z'
'x-1/2, -y-1/2, z-1/2'

loop_
_atom_site_label
_atom_site_type_symbol
_atom_site_fract_x
_atom_site_fract_y
_atom_site_fract_z
_atom_site_U_iso_or_equiv
_atom_site_adp_type
_atom_site_occupancy
_atom_site_site_symmetry_order
_atom_site_calc_flag
_atom_site_refinement_flags_posn
_atom_site_refinement_flags_adp
PD1 Pd 0.14655(3) -0.00185(2) 0.07597(2) 0.0991(3) Uani 1 1 d . .
PD2 Pd 0.14020(3) -0.00031(2) 0.42566(2) 0.1014(3) Uani 1 1 d . .
PD3 Pd 0.76214(4) -0.20959(2) 0.07196(2) 0.1152(3) Uani 1 1 d . .
PD4 Pd 0.77856(4) -0.19780(2) 0.42770(2) 0.1204(3) Uani 1 1 d . .
N1_1 N 0.7065(4) -0.16009(19) 0.08365(16) 0.1128(17) Uani 1 1 d . U
C1_1 C 0.6355(5) -0.1567(3) 0.0754(2) 0.126(2) Uani 1 1 d . U
H1_1 H 0.610700 -0.176334 0.065235 0.151 Uiso 1 1 calc R U
N2_1 N 0.5241(3) -0.05369(17) 0.09415(17) 0.1121(17) Uani 1 1 d . U
C2_1 C 0.5992(5) -0.1231(3) 0.0823(3) 0.136(3) Uani 1 1 d . U
H2_1 H 0.549649 -0.121368 0.077536 0.163 Uiso 1 1 calc R U
N3_1 N 0.5283(4) 0.00982(19) 0.11311(19) 0.1224(19) Uani 1 1 d . U
C3_1 C 0.6345(4) -0.0928(2) 0.09577(19) 0.1085(19) Uani 1 1 d . U
N4_1 N 0.6378(3) -0.0277(2) 0.11512(18) 0.1190(18) Uani 1 1 d . U
C4_1 C 0.7099(4) -0.0974(2) 0.1051(2) 0.119(2) Uani 1 1 d . U
H4_1 H 0.736299 -0.078430 0.115407 0.142 Uiso 1 1 calc R U
N5_1 N 0.2589(4) -0.00832(19) 0.08075(17) 0.1076(17) Uani 1 1 d . U
C5_1 C 0.7414(4) -0.1315(3) 0.0981(2) 0.116(2) Uani 1 1 d . U
H5_1 H 0.790163 -0.134662 0.103817 0.139 Uiso 1 1 calc R U
N6_1 N 0.7250(5) 0.0989(2) 0.1568(2) 0.149(2) Uani 1 1 d . U
C6_1 C 0.5957(4) -0.0567(2) 0.1025(2) 0.113(2) Uani 1 1 d . U
N7_1 N 0.7079(5) 0.1029(2) 0.3388(2) 0.152(2) Uani 1 1 d . U
C7_1 C 0.4926(4) -0.0205(2) 0.1007(2) 0.108(2) Uani 1 1 d . U
N8_1 N 0.5177(3) 0.01269(18) 0.38333(17) 0.1128(17) Uani 1 1 d . U
C8_1 C 0.6021(5) 0.0047(2) 0.1196(2) 0.118(2) Uani 1 1 d . U
N9_1 N 0.5178(3) -0.05133(17) 0.40231(15) 0.1036(15) Uani 1 1 d . U
C9_1 C 0.4113(4) -0.0166(2) 0.0930(2) 0.1061(19) Uani 1 1 d . U
N10_1 N 0.6288(3) -0.02382(18) 0.38025(17) 0.1121(17) Uani 1 1 d . U
C10_1 C 0.3689(4) -0.0453(2) 0.0783(2) 0.122(2) Uani 1 1 d . U
H10_1 H 0.390992 -0.067578 0.072521 0.147 Uiso 1 1 calc R U
N11_1 N 0.7140(3) -0.15257(19) 0.41421(16) 0.1114(17) Uani 1 1 d . U
C11_1 C 0.2935(4) -0.0407(2) 0.0723(2) 0.114(2) Uani 1 1 d . U
H11_1 H 0.266952 -0.059891 0.062493 0.137 Uiso 1 1 calc R U
N12_1 N 0.2533(3) -0.00705(18) 0.42015(17) 0.1074(17) Uani 1 1 d . U
C12_1 C 0.2985(5) 0.0203(3) 0.0946(3) 0.130(3) Uani 1 1 d . U
H12_1 H 0.275328 0.042323 0.100255 0.157 Uiso 1 1 calc R U
C13_1 C 0.3734(5) 0.0167(3) 0.1002(3) 0.131(3) Uani 1 1 d . U
H13_1 H 0.399185 0.036772 0.108929 0.157 Uiso 1 1 calc R U
C14_1 C 0.6454(5) 0.0374(2) 0.1318(2) 0.127(2) Uani 1 1 d . U
C15_1 C 0.6121(6) 0.0724(3) 0.1352(3) 0.149(3) Uani 1 1 d . U
H15_1 H 0.563279 0.075375 0.129509 0.179 Uiso 1 1 calc R U
C16_1 C 0.6546(6) 0.1038(3) 0.1477(3) 0.156(3) Uani 1 1 d . U
H16_1 H 0.633269 0.126989 0.149477 0.187 Uiso 1 1 calc R U
C17_1 C 0.7608(5) 0.0638(3) 0.1540(3) 0.152(3) Uani 1 1 d . U
H17_1 H 0.809594 0.060847 0.159720 0.182 Uiso 1 1 calc R U
C18_1 C 0.7176(5) 0.0338(3) 0.1420(3) 0.137(3) Uani 1 1 d . U
H18_1 H 0.738875 0.010575 0.140837 0.164 Uiso 1 1 calc R U
C19_1 C 0.7720(6) 0.1306(3) 0.1721(3) 0.164(3) Uani 1 1 d . U
H19A_1 H 0.822535 0.126615 0.166087 0.196 Uiso 1 1 calc R U
H19B_1 H 0.756820 0.153877 0.161964 0.196 Uiso 1 1 calc R U
C20_1 C 0.7655(6) 0.1330(3) 0.2106(3) 0.139(3) Uani 1 1 d . U
C21_1 C 0.7115(6) 0.1538(3) 0.2283(3) 0.149(3) Uani 1 1 d . U
H21_1 H 0.678600 0.167428 0.215174 0.179 Uiso 1 1 calc R U
C22_1 C 0.7051(6) 0.1548(3) 0.2640(3) 0.145(3) Uani 1 1 d . U
H22_1 H 0.666779 0.167641 0.274039 0.174 Uiso 1 1 calc R U
C23_1 C 0.7565(6) 0.1365(3) 0.2855(3) 0.141(3) Uani 1 1 d . U
C24_1 C 0.8103(6) 0.1163(3) 0.2682(4) 0.162(3) Uani 1 1 d . U
H24_1 H 0.844349 0.103371 0.281346 0.195 Uiso 1 1 calc R U
C25_1 C 0.8152(6) 0.1146(3) 0.2312(4) 0.164(3) Uani 1 1 d . U
H25_1 H 0.852244 0.101000 0.220980 0.197 Uiso 1 1 calc R U
C26_1 C 0.7507(6) 0.1378(3) 0.3248(3) 0.165(3) Uani 1 1 d . U
H26A_1 H 0.725543 0.160159 0.331692 0.198 Uiso 1 1 calc R U
H26B_1 H 0.799076 0.138362 0.334915 0.198 Uiso 1 1 calc R U
C27_1 C 0.6364(6) 0.1062(3) 0.3451(3) 0.153(3) Uani 1 1 d . U
H27_1 H 0.613194 0.128556 0.340918 0.184 Uiso 1 1 calc R U
C28_1 C 0.5963(6) 0.0762(3) 0.3578(3) 0.146(3) Uani 1 1 d . U
H28_1 H 0.547065 0.078963 0.362520 0.175 Uiso 1 1 calc R U
C29_1 C 0.6303(4) 0.0424(2) 0.3635(2) 0.125(2) Uani 1 1 d . U
C30_1 C 0.7066(5) 0.0402(3) 0.3551(3) 0.145(3) Uani 1 1 d . U
H30_1 H 0.730990 0.017951 0.357943 0.174 Uiso 1 1 calc R U
C31_1 C 0.7435(5) 0.0700(3) 0.3430(3) 0.153(3) Uani 1 1 d . U
H31_1 H 0.792566 0.068080 0.337579 0.184 Uiso 1 1 calc R U
C32_1 C 0.5891(4) 0.0081(2) 0.3764(2) 0.112(2) Uani 1 1 d . U
C33_1 C 0.4839(4) -0.0186(2) 0.39680(18) 0.0974(18) Uani 1 1 d . U
C34_1 C 0.5880(4) -0.0525(2) 0.39356(18) 0.1008(18) Uani 1 1 d . U
C35_1 C 0.6303(4) -0.0887(2) 0.39949(18) 0.1010(18) Uani 1 1 d . U
C36_1 C 0.5979(4) -0.1202(2) 0.4127(2) 0.117(2) Uani 1 1 d . U
H36_1 H 0.548154 -0.119978 0.416880 0.141 Uiso 1 1 calc R U
C37_1 C 0.6374(4) -0.1524(2) 0.4199(2) 0.123(2) Uani 1 1 d . U
H37_1 H 0.613979 -0.173350 0.428294 0.147 Uiso 1 1 calc R U
C38_1 C 0.7462(4) -0.1222(2) 0.4004(2) 0.113(2) Uani 1 1 d . U
H38_1 H 0.795824 -0.122780 0.395955 0.135 Uiso 1 1 calc R U
C39_1 C 0.7070(4) -0.0902(2) 0.39281(19) 0.111(2) Uani 1 1 d . U
H39_1 H 0.730579 -0.069875 0.383388 0.133 Uiso 1 1 calc R U
C40_1 C 0.4027(4) -0.0144(2) 0.40542(18) 0.1004(18) Uani 1 1 d . U
C41_1 C 0.3653(4) 0.0182(2) 0.3983(2) 0.117(2) Uani 1 1 d . U
H41_1 H 0.389947 0.038088 0.388630 0.141 Uiso 1 1 calc R U
C42_1 C 0.2907(4) 0.0213(2) 0.4057(2) 0.121(2) Uani 1 1 d . U
H42_1 H 0.266596 0.043167 0.400611 0.145 Uiso 1 1 calc R U
C43_1 C 0.2891(4) -0.0394(2) 0.4283(2) 0.114(2) Uani 1 1 d . U
H43_1 H 0.263667 -0.058485 0.438838 0.136 Uiso 1 1 calc R U
C44_1 C 0.3631(4) -0.0438(2) 0.4211(2) 0.112(2) Uani 1 1 d . U
H44_1 H 0.386425 -0.065867 0.426423 0.134 Uiso 1 1 calc R U
N1_2 N 0.7325(4) -0.2283(2) 0.12154(16) 0.1152(18) Uani 1 1 d . U
C1_2 C 0.7688(5) -0.2195(3) 0.1497(2) 0.132(3) Uani 1 1 d . U
H1_2 H 0.808247 -0.203636 0.147620 0.158 Uiso 1 1 calc R U
N2_2 N 0.6928(3) -0.25391(17) 0.25189(15) 0.1072(16) Uani 1 1 d . U
C2_2 C 0.7509(5) -0.2332(3) 0.1835(2) 0.128(2) Uani 1 1 d . U
H2_2 H 0.781300 -0.228563 0.202357 0.154 Uiso 1 1 calc R U
N3_2 N 0.6122(4) -0.29027(18) 0.28487(16) 0.1136(17) Uani 1 1 d . U
C3_2 C 0.6875(5) -0.2536(2) 0.18768(18) 0.111(2) Uani 1 1 d D U
N4_2 N 0.6079(4) -0.29105(18) 0.22224(16) 0.1171(18) Uani 1 1 d . U
C4_2 C 0.6502(6) -0.2624(3) 0.1572(2) 0.137(3) Uani 1 1 d . U
H4_2 H 0.608380 -0.276808 0.158228 0.165 Uiso 1 1 calc R U
N5_2 N 0.7505(4) -0.2214(2) 0.38022(16) 0.125(2) Uani 1 1 d . U
C5_2 C 0.6757(7) -0.2497(3) 0.1251(2) 0.146(3) Uani 1 1 d . U
H5_2 H 0.650744 -0.256930 0.105200 0.175 Uiso 1 1 calc R U
N6_2 N 0.3953(6) -0.3750(2) 0.2591(3) 0.164(3) Uani 1 1 d . U
C6_2 C 0.6623(5) -0.2667(2) 0.22256(19) 0.107(2) Uani 1 1 d D U
N7_2 N 0.0761(5) -0.2626(2) 0.2537(2) 0.153(2) Uani 1 1 d . U
C7_2 C 0.6673(5) -0.2657(2) 0.28193(19) 0.1036(19) Uani 1 1 d . U
N8_2 N 0.1121(4) -0.1263(2) 0.28285(17) 0.130(2) Uani 1 1 d . U
C8_2 C 0.5844(5) -0.3027(2) 0.2545(2) 0.115(2) Uani 1 1 d . U
N9_2 N 0.1247(4) -0.06815(18) 0.25111(14) 0.1120(17) Uani 1 1 d . U
C9_2 C 0.6982(5) -0.2508(2) 0.31664(18) 0.110(2) Uani 1 1 d . U
N10_2 N 0.1174(4) -0.12717(18) 0.22040(16) 0.1169(18) Uani 1 1 d . U
C10_2 C 0.7589(5) -0.2271(3) 0.3175(2) 0.131(2) Uani 1 1 d . U
H10_2 H 0.783696 -0.221248 0.297302 0.157 Uiso 1 1 calc R U
N11_2 N 0.1386(3) -0.02967(17) 0.12264(14) 0.0967(15) Uani 1 1 d . U
C11_2 C 0.7823(6) -0.2120(3) 0.3507(2) 0.135(3) Uani 1 1 d . U
H11_2 H 0.820606 -0.195290 0.351268 0.162 Uiso 1 1 calc R U
N12_2 N 0.1313(3) -0.02769(18) 0.37832(14) 0.1022(16) Uani 1 1 d . U
C12_2 C 0.6938(6) -0.2461(3) 0.3793(2) 0.130(2) Uani 1 1 d . U
H12_2 H 0.672061 -0.252863 0.400025 0.155 Uiso 1 1 calc R U
C13_2 C 0.6676(6) -0.2612(2) 0.3490(2) 0.135(3) Uani 1 1 d . U
H13_2 H 0.629790 -0.278244 0.349751 0.162 Uiso 1 1 calc R U
C14_2 C 0.5205(6) -0.3295(2) 0.2555(2) 0.129(2) Uani 1 1 d . U
C15_2 C 0.4894(6) -0.3402(3) 0.2871(3) 0.151(3) Uani 1 1 d . U
H15_2 H 0.509279 -0.331943 0.307813 0.182 Uiso 1 1 calc R U
C16_2 C 0.4288(7) -0.3633(3) 0.2874(3) 0.161(3) Uani 1 1 d . U
H16_2 H 0.410853 -0.370859 0.308722 0.193 Uiso 1 1 calc R U
C17_2 C 0.4274(8) -0.3663(3) 0.2266(3) 0.181(4) Uani 1 1 d . U
H17_2 H 0.408140 -0.376393 0.206429 0.218 Uiso 1 1 calc R U
C18_2 C 0.4872(7) -0.3430(3) 0.2246(3) 0.167(3) Uani 1 1 d . U
H18_2 H 0.505540 -0.336131 0.203127 0.200 Uiso 1 1 calc R U
C19_2 C 0.3280(7) -0.3978(3) 0.2596(3) 0.165(3) Uani 1 1 d . U
H19A_2 H 0.327593 -0.412861 0.280361 0.198 Uiso 1 1 calc R U
H19B_2 H 0.328066 -0.414280 0.239744 0.198 Uiso 1 1 calc R U
C20_2 C 0.2586(8) -0.3737(3) 0.2585(4) 0.170(3) Uani 1 1 d . U
C21_2 C 0.2253(9) -0.3578(4) 0.2877(4) 0.198(4) Uani 1 1 d . U
H21_2 H 0.244785 -0.363388 0.309326 0.238 Uiso 1 1 calc R U
C22_2 C 0.1701(9) -0.3362(4) 0.2868(3) 0.192(4) Uani 1 1 d . U
H22_2 H 0.154774 -0.325350 0.307312 0.231 Uiso 1 1 calc R U
C23_2 C 0.1296(7) -0.3276(3) 0.2546(3) 0.156(3) Uani 1 1 d . U
C24_2 C 0.1578(9) -0.3443(4) 0.2250(4) 0.198(4) Uani 1 1 d . U
H24_2 H 0.132860 -0.342282 0.204076 0.238 Uiso 1 1 calc R U
C25_2 C 0.2247(10) -0.3645(4) 0.2262(4) 0.211(4) Uani 1 1 d . U
H25_2 H 0.246546 -0.371890 0.205669 0.253 Uiso 1 1 calc R U
C26_2 C 0.0601(7) -0.3047(3) 0.2542(3) 0.163(3) Uani 1 1 d . U
H26A_2 H 0.031485 -0.310559 0.274497 0.195 Uiso 1 1 calc R U
H26B_2 H 0.031536 -0.311102 0.233875 0.195 Uiso 1 1 calc R U
C27_2 C 0.0768(8) -0.2435(3) 0.2825(3) 0.185(4) Uani 1 1 d . U
H27_2 H 0.067674 -0.255192 0.303459 0.222 Uiso 1 1 calc R U
C28_2 C 0.0912(9) -0.2057(3) 0.2820(3) 0.193(4) Uani 1 1 d . U
H28_2 H 0.094350 -0.193399 0.303118 0.231 Uiso 1 1 calc R U
C29_2 C 0.1010(6) -0.1853(2) 0.2522(2) 0.145(3) Uani 1 1 d D U
C30_2 C 0.1020(6) -0.2072(3) 0.2214(3) 0.148(3) Uani 1 1 d . U
H30_2 H 0.109874 -0.196039 0.200008 0.178 Uiso 1 1 calc R U
C31_2 C 0.0914(7) -0.2451(3) 0.2232(3) 0.160(3) Uani 1 1 d . U
H31_2 H 0.094777 -0.259058 0.203036 0.193 Uiso 1 1 calc R U
C32_2 C 0.1115(5) -0.1444(2) 0.2511(2) 0.121(2) Uani 1 1 d D U
C33_2 C 0.1204(4) -0.0880(2) 0.28112(19) 0.110(2) Uani 1 1 d . U
C34_2 C 0.1234(4) -0.0891(2) 0.22124(19) 0.110(2) Uani 1 1 d . U
C35_2 C 0.1303(4) -0.0688(2) 0.18744(18) 0.1040(19) Uani 1 1 d . U
C36_2 C 0.1333(5) -0.0300(2) 0.1856(2) 0.120(2) Uani 1 1 d . U
H36_2 H 0.131956 -0.016064 0.205826 0.144 Uiso 1 1 calc R U
C37_2 C 0.1382(5) -0.0120(2) 0.1528(2) 0.116(2) Uani 1 1 d . U
H37_2 H 0.141230 0.013605 0.152576 0.140 Uiso 1 1 calc R U
C38_2 C 0.1368(5) -0.0675(3) 0.12353(19) 0.123(2) Uani 1 1 d . U
H38_2 H 0.137839 -0.080421 0.102712 0.147 Uiso 1 1 calc R U
C39_2 C 0.1335(5) -0.0877(2) 0.1549(2) 0.128(2) Uani 1 1 d . U
H39_2 H 0.133391 -0.113367 0.154397 0.154 Uiso 1 1 calc R U
C40_2 C 0.1237(4) -0.0674(2) 0.31481(18) 0.112(2) Uani 1 1 d . U
C41_2 C 0.1162(5) -0.0859(3) 0.3466(2) 0.132(3) Uani 1 1 d . U
H41_2 H 0.109642 -0.111367 0.347096 0.159 Uiso 1 1 calc R U
C42_2 C 0.1188(5) -0.0651(3) 0.3782(2) 0.129(3) Uani 1 1 d . U
H42_2 H 0.111939 -0.077298 0.399182 0.155 Uiso 1 1 calc R U
C43_2 C 0.1411(5) -0.0094(2) 0.3482(2) 0.120(2) Uani 1 1 d . U
H43_2 H 0.150010 0.015871 0.348546 0.144 Uiso 1 1 calc R U
C44_2 C 0.1380(5) -0.0286(2) 0.3158(2) 0.126(2) Uani 1 1 d . U
H44_2 H 0.145267 -0.015724 0.295222 0.151 Uiso 1 1 calc R U
N1_3 N 0.8133(5) -0.2574(2) 0.05690(17) 0.170(3) Uani 1 1 d D U
C1_3 C 0.8364(4) -0.2575(3) 0.0224(2) 0.183(4) Uani 1 1 d D U
C2_3 C 0.8667(8) -0.2902(3) 0.0080(3) 0.227(5) Uani 1 1 d D U
H2_3 H 0.884975 -0.289703 -0.014397 0.272 Uiso 1 1 calc R U
C3_3 C 0.8698(9) -0.3238(4) 0.0272(4) 0.231(5) Uani 1 1 d D U
H3_3 H 0.886102 -0.345562 0.017088 0.277 Uiso 1 1 calc R U
C4_3 C 0.8477(9) -0.3229(4) 0.0613(3) 0.225(5) Uani 1 1 d D U
H4_3 H 0.851256 -0.343825 0.075070 0.270 Uiso 1 1 calc R U
C5_3 C 0.8197(8) -0.2898(3) 0.0749(3) 0.199(5) Uani 1 1 d D U
H5_3 H 0.804328 -0.289979 0.097861 0.238 Uiso 1 1 calc R U
N2_3 N 0.7927(5) -0.1939(2) 0.02262(18) 0.151(3) Uani 1 1 d D U
C6_3 C 0.7777(6) -0.1602(3) 0.0066(2) 0.163(3) Uani 1 1 d D U
H6_3 H 0.752673 -0.142177 0.018986 0.196 Uiso 1 1 calc R U
C7_3 C 0.7982(8) -0.1528(4) -0.0262(3) 0.208(5) Uani 1 1 d D U
H7_3 H 0.789095 -0.129869 -0.036064 0.250 Uiso 1 1 calc R U
C8_3 C 0.8339(10) -0.1808(4) -0.0454(3) 0.236(5) Uani 1 1 d D U
H8_3 H 0.847604 -0.176300 -0.068184 0.283 Uiso 1 1 calc R U
C9_3 C 0.8488(9) -0.2155(4) -0.0303(3) 0.227(5) Uani 1 1 d D U
H9_3 H 0.871982 -0.233864 -0.042866 0.272 Uiso 1 1 calc R U
C10_3 C 0.8280(7) -0.2216(3) 0.0041(2) 0.173(3) Uani 1 1 d D U
N3_3 N 0.1472(3) 0.02715(17) 0.02975(15) 0.1093(17) Uani 1 1 d D U
C11_3 C 0.0796(4) 0.0405(2) 0.0195(2) 0.117(2) Uani 1 1 d D U
C12_3 C 0.0726(6) 0.0614(3) -0.0112(2) 0.148(3) Uani 1 1 d D U
H12_3 H 0.027402 0.070419 -0.017989 0.177 Uiso 1 1 calc R U
C13_3 C 0.1352(7) 0.0685(3) -0.0317(3) 0.179(4) Uani 1 1 d D U
H13_3 H 0.131382 0.082789 -0.051629 0.215 Uiso 1 1 calc R U
C14_3 C 0.2018(6) 0.0541(3) -0.0218(3) 0.165(3) Uani 1 1 d D U
H14_3 H 0.242868 0.057929 -0.035371 0.198 Uiso 1 1 calc R U
C15_3 C 0.2063(5) 0.0336(3) 0.0091(2) 0.136(3) Uani 1 1 d D U
H15_3 H 0.251176 0.023994 0.015701 0.163 Uiso 1 1 calc R U
N4_3 N 0.0366(3) 0.00811(18) 0.07076(16) 0.1131(18) Uani 1 1 d D U
C16_3 C -0.0194(5) -0.0034(3) 0.0933(2) 0.132(3) Uani 1 1 d D U
H16_3 H -0.006952 -0.018494 0.111911 0.158 Uiso 1 1 calc R U
C17_3 C -0.0898(6) 0.0061(3) 0.0895(3) 0.171(4) Uani 1 1 d D U
H17_3 H -0.124468 -0.001963 0.105263 0.205 Uiso 1 1 calc R U
C18_3 C -0.1106(6) 0.0290(4) 0.0607(3) 0.176(4) Uani 1 1 d D U
H18_3 H -0.158560 0.036246 0.057218 0.211 Uiso 1 1 calc R U
C19_3 C -0.0546(5) 0.0400(3) 0.0380(3) 0.152(3) Uani 1 1 d D U
H19_3 H -0.066321 0.055185 0.019414 0.183 Uiso 1 1 calc R U
C20_3 C 0.0163(4) 0.0292(2) 0.0423(2) 0.117(2) Uani 1 1 d D U
N5_3 N 0.0317(3) 0.0115(2) 0.43119(19) 0.126(2) Uani 1 1 d D U
C21_3 C 0.0136(4) 0.0318(2) 0.4606(2) 0.125(2) Uani 1 1 d D U
C22_3 C -0.0606(5) 0.0431(3) 0.4659(3) 0.162(3) Uani 1 1 d D U
H22_3 H -0.072862 0.056586 0.485570 0.194 Uiso 1 1 calc R U
C23_3 C -0.1149(6) 0.0338(4) 0.4416(3) 0.183(4) Uani 1 1 d D U
H23_3 H -0.162859 0.040673 0.445517 0.220 Uiso 1 1 calc R U
C24_3 C -0.0973(5) 0.0145(4) 0.4120(3) 0.181(4) Uani 1 1 d D U
H24_3 H -0.132437 0.009086 0.395354 0.217 Uiso 1 1 calc R U
C25_3 C -0.0232(5) 0.0032(3) 0.4076(3) 0.149(3) Uani 1 1 d D U
H25_3 H -0.011222 -0.010390 0.388003 0.178 Uiso 1 1 calc R U
N6_3 N 0.1433(3) 0.02614(18) 0.47342(16) 0.1159(18) Uani 1 1 d D U
C26_3 C 0.2033(5) 0.0293(3) 0.4945(2) 0.142(3) Uani 1 1 d D U
H26_3 H 0.247719 0.019782 0.487224 0.170 Uiso 1 1 calc R U
C27_3 C 0.1981(6) 0.0466(3) 0.5268(3) 0.175(4) Uani 1 1 d D U
H27_3 H 0.238828 0.048493 0.541031 0.210 Uiso 1 1 calc R U
C28_3 C 0.1318(7) 0.0610(4) 0.5374(3) 0.183(4) Uani 1 1 d D U
H28_3 H 0.128742 0.073084 0.558624 0.220 Uiso 1 1 calc R U
C29_3 C 0.0684(6) 0.0577(3) 0.5164(2) 0.156(3) Uani 1 1 d D U
H29_3 H 0.024023 0.067205 0.523605 0.187 Uiso 1 1 calc R U
C30_3 C 0.0749(4) 0.0394(2) 0.4841(2) 0.127(2) Uani 1 1 d D U
N7_3 N 0.8079(4) -0.1775(2) 0.47559(17) 0.138(2) Uani 1 1 d D U
C31_3 C 0.8622(7) -0.1971(3) 0.4926(2) 0.184(4) Uani 1 1 d D U
C32_3 C 0.8842(9) -0.1869(4) 0.5273(3) 0.234(5) Uani 1 1 d D U
H32_3 H 0.921218 -0.199817 0.538462 0.281 Uiso 1 1 calc R U
C33_3 C 0.8487(9) -0.1566(4) 0.5447(3) 0.225(5) Uani 1 1 d D U
H33_3 H 0.858167 -0.151661 0.567880 0.270 Uiso 1 1 calc R U
C34_3 C 0.8001(7) -0.1351(4) 0.5260(3) 0.182(4) Uani 1 1 d D U
H34_3 H 0.782057 -0.113242 0.535224 0.218 Uiso 1 1 calc R U
C35_3 C 0.7781(6) -0.1471(3) 0.4920(2) 0.148(3) Uani 1 1 d D U
H35_3 H 0.742168 -0.133839 0.480483 0.177 Uiso 1 1 calc R U
N8_3 N 0.8533(5) -0.2375(3) 0.4424(2) 0.171(3) Uani 1 1 d D U
C36_3 C 0.8728(8) -0.2687(4) 0.4242(3) 0.208(5) Uani 1 1 d D U
H36_3 H 0.847037 -0.274593 0.404194 0.250 Uiso 1 1 calc R U
C37_3 C 0.9281(10) -0.2912(5) 0.4344(4) 0.251(6) Uani 1 1 d D U
H37_3 H 0.945064 -0.309589 0.419619 0.301 Uiso 1 1 calc R U
C38_3 C 0.9596(10) -0.2865(5) 0.4678(4) 0.264(6) Uani 1 1 d D U
H38_3 H 0.996042 -0.302132 0.475801 0.316 Uiso 1 1 calc R U
C39_3 C 0.9338(9) -0.2571(5) 0.4882(4) 0.242(6) Uani 1 1 d D U
H39_3 H 0.948638 -0.255218 0.511222 0.290 Uiso 1 1 calc R U
C40_3 C 0.8870(7) -0.2314(3) 0.4748(3) 0.184(4) Uani 1 1 d D U
N1_4 N 0.1316(6) -0.1082(4) 0.0323(2) 0.267(7) Uani 1 1 d D U
O2_4 O 0.1807(9) -0.1218(4) 0.0478(4) 0.336(8) Uani 1 1 d D U
O3_4 O 0.1149(8) -0.0774(3) 0.0380(3) 0.266(6) Uani 1 1 d D U
O4_4 O 0.0979(9) -0.1251(4) 0.0109(4) 0.337(8) Uani 1 1 d D U
N5_4 N 0.1689(8) 0.1008(3) 0.1227(3) 0.221(5) Uani 1 1 d D U
O6_4 O 0.1845(8) 0.0805(3) 0.1473(3) 0.247(5) Uani 1 1 d D U
O7_4 O 0.1695(6) 0.0890(3) 0.0927(2) 0.222(4) Uani 1 1 d D U
O8_4 O 0.1540(8) 0.1333(3) 0.1297(3) 0.254(5) Uani 1 1 d D U
N9_4 N 0.1350(5) -0.12304(19) 0.4695(3) 0.161(3) Uani 1 1 d D U
O10_4 O 0.1249(5) -0.0876(2) 0.46224(18) 0.188(3) Uani 1 1 d D U
O11_4 O 0.1981(8) -0.1334(5) 0.4755(6) 0.379(9) Uani 1 1 d D U
O12_4 O 0.0846(8) -0.1436(5) 0.4763(6) 0.368(9) Uani 1 1 d D U
N13_4 N 0.1530(9) 0.0983(4) 0.3667(4) 0.262(6) Uani 1 1 d D U
O14_4 O 0.1525(7) 0.0839(3) 0.3943(3) 0.234(4) Uani 1 1 d D U
O15_4 O 0.1777(9) 0.0814(3) 0.3417(3) 0.272(6) Uani 1 1 d D U
O16_4 O 0.1415(12) 0.1314(3) 0.3629(3) 0.335(8) Uani 1 1 d D U
N17_4 N 0.1128(13) -0.3480(8) 0.1109(6) 0.704(18) Uani 1 1 d D U
O18_4 O 0.0917(7) -0.3689(8) 0.1334(4) 0.589(17) Uani 1 1 d D U
O19_4 O 0.0681(16) -0.3295(12) 0.0952(9) 0.76(2) Uani 1 1 d D U
O20_4 O 0.1792(13) -0.3457(13) 0.1072(9) 0.74(2) Uani 1 1 d D U
N21_4 N 0.6273(12) -0.2407(7) 0.0135(6) 0.434(14) Uani 1 1 d D U
O22_4 O 0.6005(11) -0.2516(7) 0.0400(4) 0.422(12) Uani 1 1 d D U
O23_4 O 0.6174(18) -0.2094(7) 0.0026(7) 0.464(13) Uani 1 1 d D U
O24_4 O 0.6648(16) -0.2622(8) -0.0023(7) 0.466(13) Uani 1 1 d D U
N25_4 N -0.0777(9) -0.3007(5) 0.3382(4) 0.275(7) Uani 1 1 d D U
O26_4 O -0.1392(8) -0.3060(3) 0.3489(3) 0.250(5) Uani 1 1 d D U
O27_4 O -0.0413(9) -0.3258(5) 0.3259(5) 0.346(8) Uani 1 1 d D U
O28_4 O -0.0495(10) -0.2711(5) 0.3411(5) 0.346(8) Uani 1 1 d D U
N29_4 N 0.9628(7) -0.1785(6) 0.0958(6) 0.390(10) Uani 1 1 d D U
O30_4 O 0.9008(8) -0.1739(6) 0.0967(6) 0.400(10) Uani 1 1 d D U
O31_4 O 0.9924(13) -0.2001(8) 0.0770(8) 0.519(14) Uani 1 1 d D U
O32_4 O 0.9978(13) -0.1595(8) 0.1163(8) 0.528(14) Uani 1 1 d D U
B1_5 B 0.6612(11) 0.0484(6) 0.4574(4) 0.660(17) Uani 1 1 d D U
F2_5 F 0.6782(13) 0.0545(10) 0.4852(4) 0.676(16) Uani 1 1 d D U
F3_5 F 0.6207(14) 0.0689(8) 0.4462(6) 0.650(16) Uani 1 1 d D U
F4_5 F 0.6374(18) 0.0189(6) 0.4556(8) 0.678(16) Uani 1 1 d D U
F5_5 F 0.7102(10) 0.0501(10) 0.4394(5) 0.645(15) Uani 1 1 d D U
B6_5 B 0.6360(14) -0.2387(8) 0.4891(6) 0.483(12) Uani 1 1 d D U
F7_5 F 0.5821(14) -0.2515(7) 0.4966(6) 0.491(10) Uani 1 1 d D U
F8_5 F 0.6485(15) -0.2386(6) 0.4601(5) 0.471(10) Uani 1 1 d D U
F9_5 F 0.6847(14) -0.2508(6) 0.5031(6) 0.476(10) Uani 1 1 d D U
F10_5 F 0.6283(17) -0.2099(7) 0.5006(7) 0.510(11) Uani 1 1 d D U
B11_5 B 0.4185(11) 0.0806(5) 0.4891(5) 0.520(12) Uani 1 1 d D U
F12_5 F 0.4418(11) 0.0557(5) 0.4754(5) 0.521(11) Uani 1 1 d D U
F13_5 F 0.3616(10) 0.0871(5) 0.4801(6) 0.529(11) Uani 1 1 d D U
F14_5 F 0.4564(12) 0.1060(5) 0.4866(5) 0.536(11) Uani 1 1 d D U
F15_5 F 0.4100(14) 0.0727(6) 0.5172(4) 0.523(11) Uani 1 1 d D U
B16_5 B -0.0643(10) -0.2909(5) 0.1672(5) 0.371(10) Uani 1 1 d D U
F17_5 F -0.0683(9) -0.2656(4) 0.1846(4) 0.391(7) Uani 1 1 d D U
F18_5 F -0.1186(6) -0.2981(3) 0.1550(3) 0.294(5) Uani 1 1 d D U
F19_5 F -0.0431(7) -0.3161(3) 0.1828(3) 0.319(5) Uani 1 1 d D U
F20_5 F -0.0216(9) -0.2852(6) 0.1462(5) 0.461(8) Uani 1 1 d D U

loop_
_atom_site_aniso_label
_atom_site_aniso_U_11
_atom_site_aniso_U_22
_atom_site_aniso_U_33
_atom_site_aniso_U_23
_atom_site_aniso_U_13
_atom_site_aniso_U_12
PD1 0.1117(5) 0.1072(5) 0.0784(5) 0.0117(3) 0.0026(3) 0.0046(3)
PD2 0.0980(5) 0.1222(5) 0.0840(5) -0.0035(3) 0.0081(3) -0.0034(3)
PD3 0.1401(6) 0.1274(6) 0.0780(5) -0.0016(3) 0.0073(3) 0.0343(4)
PD4 0.1482(6) 0.1316(6) 0.0813(5) -0.0073(3) -0.0149(4) 0.0356(4)
N1_1 0.123(4) 0.116(5) 0.100(4) -0.012(3) 0.001(3) 0.021(4)
C1_1 0.110(5) 0.121(6) 0.146(7) -0.019(5) -0.011(4) 0.017(4)
N2_1 0.117(4) 0.091(4) 0.128(5) 0.000(3) -0.001(3) 0.011(3)
C2_1 0.127(5) 0.124(6) 0.157(7) -0.013(5) -0.017(5) 0.014(5)
N3_1 0.115(4) 0.115(4) 0.137(5) -0.012(4) 0.000(4) 0.003(3)
C3_1 0.113(5) 0.107(5) 0.105(5) -0.007(4) -0.008(4) 0.004(4)
N4_1 0.114(4) 0.112(4) 0.132(5) -0.007(4) -0.001(3) 0.000(4)
C4_1 0.121(5) 0.120(5) 0.115(5) -0.002(4) 0.005(4) -0.003(4)
N5_1 0.115(4) 0.105(4) 0.102(4) 0.009(3) 0.004(3) 0.005(3)
C5_1 0.111(5) 0.124(6) 0.113(5) -0.009(5) 0.000(4) 0.019(4)
N6_1 0.150(5) 0.128(5) 0.170(6) -0.008(5) 0.023(5) -0.045(5)
C6_1 0.119(5) 0.106(5) 0.114(5) -0.010(4) 0.001(4) 0.008(4)
N7_1 0.155(6) 0.136(5) 0.166(6) 0.028(5) -0.004(5) -0.044(5)
C7_1 0.117(5) 0.102(5) 0.107(5) 0.007(4) -0.002(4) -0.001(4)
N8_1 0.099(4) 0.111(4) 0.129(5) 0.009(4) 0.009(3) -0.003(3)
C8_1 0.122(5) 0.105(5) 0.126(6) -0.008(4) 0.005(4) -0.004(4)
N9_1 0.104(4) 0.106(4) 0.100(4) 0.006(3) 0.005(3) 0.001(3)
C9_1 0.116(5) 0.088(4) 0.115(5) -0.003(4) 0.005(4) 0.006(4)
N10_1 0.109(4) 0.106(4) 0.122(4) 0.008(3) 0.001(3) -0.005(3)
C10_1 0.124(5) 0.104(5) 0.140(6) -0.014(4) -0.007(4) 0.013(4)
N11_1 0.119(4) 0.121(5) 0.094(4) -0.001(3) -0.005(3) 0.022(4)
C11_1 0.111(5) 0.109(5) 0.122(6) -0.018(4) -0.004(4) 0.000(4)
N12_1 0.099(4) 0.115(5) 0.108(4) 0.008(3) 0.007(3) -0.005(3)
C12_1 0.128(6) 0.107(6) 0.156(7) -0.009(5) -0.006(5) 0.015(5)
C13_1 0.121(5) 0.110(5) 0.161(7) -0.015(5) -0.014(5) -0.004(4)
C14_1 0.123(5) 0.109(5) 0.150(6) -0.013(5) 0.016(5) -0.007(4)
C15_1 0.160(7) 0.118(6) 0.169(8) -0.006(6) -0.014(6) -0.009(5)
C16_1 0.163(7) 0.121(6) 0.184(8) -0.009(6) 0.003(6) -0.011(6)
C17_1 0.128(6) 0.151(7) 0.177(8) -0.017(6) 0.029(5) -0.025(5)
C18_1 0.126(6) 0.121(6) 0.163(7) -0.010(5) 0.010(5) -0.012(5)
C19_1 0.169(7) 0.147(7) 0.174(7) -0.007(6) 0.030(6) -0.054(6)
C20_1 0.126(6) 0.125(6) 0.166(7) 0.001(5) 0.012(5) -0.049(5)
C21_1 0.144(6) 0.127(7) 0.177(7) 0.010(6) -0.005(6) -0.025(5)
C22_1 0.136(6) 0.119(6) 0.180(8) -0.006(6) 0.008(6) -0.009(5)
C23_1 0.132(6) 0.119(6) 0.174(7) 0.017(5) -0.002(5) -0.051(5)
C24_1 0.121(6) 0.162(8) 0.204(8) 0.018(7) -0.016(6) -0.014(5)
C25_1 0.115(6) 0.171(8) 0.206(8) 0.005(8) 0.018(6) -0.028(5)
C26_1 0.181(7) 0.143(7) 0.171(7) 0.024(6) 0.007(6) -0.068(6)
C27_1 0.149(6) 0.130(6) 0.181(8) 0.029(6) 0.013(6) -0.014(5)
C28_1 0.148(6) 0.116(6) 0.173(8) 0.025(6) 0.033(6) -0.006(5)
C29_1 0.119(5) 0.122(5) 0.132(6) 0.012(5) 0.005(4) -0.021(4)
C30_1 0.114(5) 0.142(6) 0.180(8) 0.026(6) -0.001(5) -0.024(5)
C31_1 0.124(6) 0.150(7) 0.186(8) 0.031(7) 0.003(5) -0.033(5)
C32_1 0.104(5) 0.118(5) 0.113(5) 0.011(4) 0.015(4) -0.006(4)
C33_1 0.103(4) 0.099(5) 0.090(4) -0.001(4) 0.006(3) 0.000(4)
C34_1 0.103(4) 0.105(5) 0.094(4) 0.004(4) 0.002(3) -0.003(4)
C35_1 0.103(4) 0.105(5) 0.094(4) 0.000(4) -0.005(3) 0.002(4)
C36_1 0.102(4) 0.118(5) 0.132(6) 0.011(5) 0.005(4) -0.005(4)
C37_1 0.120(5) 0.111(5) 0.138(6) 0.017(5) -0.008(4) -0.003(4)
C38_1 0.113(5) 0.121(6) 0.103(5) 0.008(4) 0.009(4) 0.015(4)
C39_1 0.111(5) 0.117(5) 0.105(5) 0.002(4) 0.012(4) 0.002(4)
C40_1 0.109(4) 0.101(5) 0.092(4) 0.007(4) 0.003(3) -0.008(4)
C41_1 0.107(5) 0.106(5) 0.140(6) 0.011(5) 0.019(4) -0.007(4)
C42_1 0.105(5) 0.116(6) 0.143(6) 0.012(5) 0.018(4) 0.005(4)
C43_1 0.099(5) 0.114(5) 0.127(6) 0.020(4) 0.014(4) 0.003(4)
C44_1 0.104(4) 0.121(5) 0.111(5) 0.023(4) 0.002(4) 0.005(4)
N1_2 0.131(5) 0.134(5) 0.080(4) -0.011(4) -0.009(3) 0.023(4)
C1_2 0.132(6) 0.176(7) 0.086(5) 0.002(5) 0.007(4) 0.002(5)
N2_2 0.147(5) 0.100(4) 0.075(4) -0.001(3) -0.004(3) 0.019(3)
C2_2 0.126(5) 0.176(7) 0.082(5) -0.001(5) -0.009(4) 0.014(5)
N3_2 0.161(5) 0.100(4) 0.081(4) -0.003(3) 0.003(3) 0.015(4)
C3_2 0.150(6) 0.104(5) 0.080(4) -0.006(4) 0.000(4) 0.019(4)
N4_2 0.164(5) 0.096(4) 0.091(4) -0.003(3) -0.005(4) 0.009(4)
C4_2 0.178(7) 0.150(7) 0.084(5) -0.006(5) -0.004(5) -0.024(6)
N5_2 0.174(6) 0.121(5) 0.078(4) 0.000(4) -0.005(4) 0.015(4)
C5_2 0.199(8) 0.158(7) 0.081(5) -0.017(5) -0.019(5) -0.022(6)
N6_2 0.208(7) 0.123(6) 0.161(7) 0.006(5) -0.015(6) -0.031(5)
C6_2 0.149(6) 0.083(4) 0.089(5) -0.005(4) 0.003(4) 0.024(4)
N7_2 0.202(6) 0.119(5) 0.138(6) 0.012(4) -0.021(5) -0.037(5)
C7_2 0.139(5) 0.085(4) 0.086(4) -0.001(4) 0.005(4) 0.012(4)
N8_2 0.179(5) 0.123(5) 0.087(4) 0.019(4) -0.012(4) -0.032(4)
C8_2 0.157(6) 0.093(5) 0.095(5) 0.003(4) -0.003(4) 0.017(4)
N9_2 0.146(4) 0.119(4) 0.071(4) 0.010(3) 0.001(3) -0.015(4)
C9_2 0.156(6) 0.098(5) 0.078(4) 0.006(4) 0.003(4) 0.025(4)
N10_2 0.158(5) 0.108(4) 0.085(4) 0.009(3) -0.004(3) -0.018(4)
C10_2 0.161(6) 0.137(6) 0.094(5) -0.012(5) 0.000(4) -0.005(5)
N11_2 0.119(4) 0.104(4) 0.066(3) 0.008(3) 0.001(3) 0.002(3)
C11_2 0.164(7) 0.150(7) 0.091(5) -0.010(5) 0.010(5) -0.002(5)
N12_2 0.117(4) 0.120(4) 0.069(3) -0.004(3) -0.001(3) -0.009(3)
C12_2 0.176(7) 0.139(6) 0.074(5) 0.003(5) 0.013(5) 0.000(5)
C13_2 0.188(7) 0.122(6) 0.095(5) 0.005(5) 0.004(5) -0.008(5)
C14_2 0.187(7) 0.101(5) 0.100(5) -0.007(4) -0.002(5) -0.007(5)
C15_2 0.207(8) 0.121(6) 0.126(6) 0.012(5) -0.012(6) -0.028(6)
C16_2 0.208(9) 0.141(7) 0.134(7) 0.024(6) 0.001(6) -0.020(6)
C17_2 0.247(10) 0.151(8) 0.146(7) -0.011(7) -0.023(7) -0.071(7)
C18_2 0.247(9) 0.132(7) 0.121(6) -0.015(5) 0.006(6) -0.045(7)
C19_2 0.209(8) 0.116(7) 0.171(8) 0.009(6) 0.006(7) -0.028(6)
C20_2 0.230(8) 0.121(7) 0.157(7) 0.006(6) -0.033(7) -0.028(6)
C21_2 0.229(11) 0.213(11) 0.153(8) 0.013(8) -0.028(8) 0.029(8)
C22_2 0.231(10) 0.204(10) 0.141(7) 0.011(7) -0.009(7) 0.015(8)
C23_2 0.197(8) 0.118(6) 0.151(7) 0.017(6) -0.025(6) -0.041(5)
C24_2 0.271(11) 0.170(9) 0.154(8) -0.004(7) -0.044(8) 0.018(8)
C25_2 0.297(12) 0.161(9) 0.174(8) -0.006(8) -0.037(9) 0.030(8)
C26_2 0.206(8) 0.120(6) 0.162(8) 0.018(5) -0.014(7) -0.045(6)
C27_2 0.286(11) 0.133(7) 0.135(7) 0.015(6) -0.006(8) -0.049(8)
C28_2 0.312(12) 0.145(7) 0.120(6) 0.017(6) -0.023(8) -0.067(8)
C29_2 0.208(7) 0.117(5) 0.108(6) 0.021(4) -0.026(5) -0.046(6)
C30_2 0.201(8) 0.118(6) 0.126(6) 0.012(5) 0.010(6) -0.025(6)
C31_2 0.225(9) 0.128(6) 0.129(6) -0.002(6) -0.007(6) -0.032(6)
C32_2 0.162(6) 0.110(5) 0.091(5) 0.010(4) -0.009(4) -0.018(5)
C33_2 0.128(5) 0.120(5) 0.081(4) 0.010(4) 0.004(4) -0.013(4)
C34_2 0.126(5) 0.121(5) 0.083(4) 0.010(4) -0.001(4) -0.010(4)
C35_2 0.120(5) 0.108(5) 0.084(4) 0.006(4) -0.007(3) -0.008(4)
C36_2 0.166(6) 0.106(5) 0.090(5) 0.000(4) 0.007(4) 0.001(5)
C37_2 0.146(6) 0.108(5) 0.095(5) 0.011(4) 0.003(4) 0.002(4)
C38_2 0.173(6) 0.120(6) 0.075(4) 0.004(4) 0.007(4) -0.019(5)
C39_2 0.189(7) 0.105(5) 0.090(5) 0.010(4) 0.005(5) -0.011(5)
C40_2 0.137(5) 0.121(5) 0.078(4) 0.008(4) 0.004(4) -0.021(4)
C41_2 0.189(7) 0.115(6) 0.093(5) 0.003(4) -0.005(5) -0.027(5)
C42_2 0.167(6) 0.138(6) 0.082(5) 0.016(5) -0.009(4) -0.033(5)
C43_2 0.153(6) 0.113(5) 0.093(5) 0.002(4) 0.014(4) -0.009(5)
C44_2 0.170(6) 0.125(6) 0.082(5) 0.012(4) 0.015(4) -0.012(5)
N1_3 0.221(7) 0.190(7) 0.097(5) 0.000(5) 0.006(5) 0.100(6)
C1_3 0.221(8) 0.217(8) 0.111(6) -0.003(6) 0.037(6) 0.097(7)
C2_3 0.285(12) 0.246(11) 0.150(9) -0.026(8) 0.045(9) 0.111(10)
C3_3 0.288(12) 0.221(10) 0.184(10) -0.025(9) -0.004(10) 0.129(10)
C4_3 0.286(12) 0.205(9) 0.182(9) -0.006(8) -0.008(9) 0.120(9)
C5_3 0.276(11) 0.188(9) 0.133(7) 0.010(6) 0.010(8) 0.098(9)
N2_3 0.190(6) 0.169(6) 0.095(5) -0.003(4) 0.022(4) 0.034(5)
C6_3 0.204(8) 0.175(8) 0.110(6) 0.013(6) 0.025(6) 0.012(7)
C7_3 0.272(12) 0.220(11) 0.133(8) 0.018(7) 0.029(8) 0.008(9)
C8_3 0.316(13) 0.263(13) 0.130(8) 0.038(8) 0.070(9) 0.031(11)
C9_3 0.298(12) 0.248(11) 0.135(8) 0.012(8) 0.073(8) 0.033(11)
C10_3 0.217(8) 0.206(8) 0.098(6) 0.008(6) 0.041(6) 0.048(7)
N3_3 0.126(4) 0.114(4) 0.089(4) 0.018(3) 0.000(3) -0.009(3)
C11_3 0.135(5) 0.113(5) 0.102(5) 0.008(4) -0.007(4) 0.008(4)
C12_3 0.169(7) 0.146(7) 0.127(6) 0.029(6) -0.023(5) 0.016(6)
C13_3 0.211(9) 0.177(8) 0.149(8) 0.068(7) -0.023(7) -0.026(7)
C14_3 0.167(7) 0.197(9) 0.131(7) 0.070(6) 0.001(6) -0.027(7)
C15_3 0.134(6) 0.167(7) 0.106(6) 0.029(5) 0.000(4) -0.016(5)
N4_3 0.119(4) 0.123(4) 0.098(4) 0.005(3) 0.002(3) 0.017(3)
C16_3 0.110(5) 0.162(7) 0.124(6) 0.005(5) 0.008(5) 0.013(5)
C17_3 0.138(7) 0.204(10) 0.171(9) 0.014(7) 0.024(6) 0.012(6)
C18_3 0.135(7) 0.204(9) 0.187(9) -0.003(7) -0.004(6) 0.041(7)
C19_3 0.150(6) 0.150(7) 0.157(8) 0.020(6) -0.020(6) 0.025(6)
C20_3 0.125(5) 0.116(5) 0.110(5) -0.001(4) -0.019(4) 0.013(4)
N5_3 0.093(4) 0.155(5) 0.129(5) 0.025(4) 0.010(4) 0.006(4)
C21_3 0.117(5) 0.132(6) 0.126(6) 0.010(5) 0.036(4) 0.007(4)
C22_3 0.157(7) 0.153(8) 0.175(8) 0.014(6) 0.033(6) 0.039(6)
C23_3 0.131(7) 0.222(10) 0.196(10) 0.036(8) 0.018(6) 0.056(7)
C24_3 0.123(6) 0.254(11) 0.165(9) 0.038(8) -0.010(6) 0.036(7)
C25_3 0.107(6) 0.210(9) 0.129(7) 0.022(6) 0.001(5) 0.006(5)
N6_3 0.126(4) 0.122(5) 0.099(4) -0.013(3) 0.021(3) -0.021(4)
C26_3 0.151(6) 0.164(7) 0.110(6) -0.038(5) -0.009(5) -0.025(6)
C27_3 0.179(8) 0.207(9) 0.138(7) -0.057(7) 0.008(6) -0.041(7)
C28_3 0.209(9) 0.202(9) 0.138(8) -0.064(7) 0.035(7) -0.027(8)
C29_3 0.177(7) 0.152(7) 0.138(7) -0.027(6) 0.046(6) 0.003(6)
C30_3 0.144(5) 0.127(6) 0.109(5) -0.003(4) 0.035(4) 0.010(5)
N7_3 0.162(5) 0.153(6) 0.098(4) -0.015(4) -0.020(4) 0.028(5)
C31_3 0.215(8) 0.230(9) 0.107(6) -0.032(6) -0.059(6) 0.073(7)
C32_3 0.275(12) 0.283(12) 0.144(8) -0.049(8) -0.080(8) 0.083(10)
C33_3 0.286(12) 0.254(12) 0.134(8) -0.050(8) -0.064(8) 0.065(10)
C34_3 0.228(10) 0.205(9) 0.111(7) -0.046(6) -0.026(6) 0.025(8)
C35_3 0.193(8) 0.150(7) 0.099(5) -0.015(5) -0.015(5) 0.018(6)
N8_3 0.206(7) 0.189(7) 0.117(5) -0.012(5) -0.022(5) 0.093(6)
C36_3 0.270(11) 0.199(10) 0.155(8) -0.047(7) -0.050(8) 0.114(9)
C37_3 0.303(13) 0.230(11) 0.219(11) -0.052(9) -0.078(10) 0.136(10)
C38_3 0.294(13) 0.266(12) 0.230(12) -0.027(10) -0.072(10) 0.142(10)
C39_3 0.269(12) 0.287(13) 0.169(9) -0.025(9) -0.059(9) 0.115(10)
C40_3 0.214(8) 0.220(9) 0.118(6) -0.014(6) -0.053(6) 0.084(7)
N1_4 0.385(16) 0.270(14) 0.145(9) -0.046(10) -0.123(9) 0.130(13)
O2_4 0.426(19) 0.346(16) 0.236(12) -0.027(11) -0.101(11) 0.183(14)
O3_4 0.400(15) 0.228(10) 0.170(8) -0.039(7) -0.135(9) 0.080(10)
O4_4 0.47(2) 0.293(14) 0.250(13) -0.107(11) -0.112(13) 0.128(14)
N5_4 0.382(14) 0.144(8) 0.136(8) -0.027(7) 0.004(9) 0.073(9)
O6_4 0.365(14) 0.172(8) 0.204(9) 0.020(7) -0.045(9) 0.017(9)
O7_4 0.325(12) 0.184(8) 0.157(7) -0.032(6) 0.015(7) 0.058(7)
O8_4 0.452(17) 0.135(6) 0.177(8) -0.012(6) 0.010(9) 0.049(8)
N9_4 0.128(5) 0.077(4) 0.278(10) 0.066(5) -0.005(6) 0.006(4)
O10_4 0.263(8) 0.183(7) 0.118(5) 0.020(4) 0.017(5) 0.036(6)
O11_4 0.338(14) 0.313(16) 0.49(2) 0.056(16) -0.032(18) 0.042(13)
O12_4 0.334(14) 0.307(15) 0.46(2) 0.124(16) -0.012(17) 0.012(13)
N13_4 0.436(17) 0.150(9) 0.200(12) 0.028(9) 0.004(13) 0.116(11)
O14_4 0.315(12) 0.187(8) 0.200(8) 0.051(7) 0.003(8) 0.064(8)
O15_4 0.407(17) 0.179(9) 0.232(11) 0.032(8) 0.049(11) 0.034(10)
O16_4 0.57(2) 0.195(10) 0.241(12) 0.039(9) -0.006(13) 0.095(13)
N17_4 0.28(2) 1.37(5) 0.45(3) 0.05(3) -0.08(2) 0.17(3)
O18_4 0.228(12) 1.36(5) 0.183(11) -0.10(2) -0.031(9) 0.25(2)
O19_4 0.34(2) 1.37(6) 0.57(4) 0.11(3) -0.14(3) 0.11(4)
O20_4 0.303(19) 1.38(6) 0.53(3) 0.08(4) 0.01(2) 0.18(3)
N21_4 0.43(3) 0.50(3) 0.37(3) -0.02(2) -0.16(2) -0.04(3)
O22_4 0.44(2) 0.52(3) 0.303(18) -0.003(19) -0.224(17) -0.05(2)
O23_4 0.49(3) 0.51(3) 0.39(2) -0.01(2) -0.12(2) -0.02(3)
O24_4 0.49(3) 0.49(3) 0.42(3) -0.04(3) -0.14(2) -0.02(2)
N25_4 0.248(15) 0.259(16) 0.317(16) -0.099(14) 0.047(14) -0.017(13)
O26_4 0.262(11) 0.243(11) 0.246(11) -0.079(9) 0.015(9) -0.011(9)
O27_4 0.302(15) 0.322(16) 0.41(2) -0.082(15) 0.107(14) 0.003(13)
O28_4 0.341(17) 0.303(16) 0.395(19) -0.072(16) 0.079(15) -0.054(13)
N29_4 0.094(8) 0.42(2) 0.66(3) -0.121(19) -0.004(12) 0.043(11)
O30_4 0.190(10) 0.42(2) 0.60(3) -0.058(19) 0.000(14) 0.080(13)
O31_4 0.31(2) 0.47(3) 0.78(4) -0.23(2) 0.00(2) 0.018(18)
O32_4 0.33(2) 0.47(3) 0.78(4) -0.24(2) 0.00(2) -0.01(2)
B1_5 0.45(2) 1.24(5) 0.30(2) -0.12(3) -0.024(18) 0.04(3)
F2_5 0.50(2) 1.24(5) 0.288(15) -0.11(2) -0.054(14) 0.03(3)
F3_5 0.437(19) 1.24(5) 0.275(14) -0.11(2) 0.014(13) 0.06(3)
F4_5 0.47(2) 1.23(5) 0.337(18) -0.12(2) -0.002(16) 0.04(3)
F5_5 0.380(17) 1.25(5) 0.305(15) -0.09(2) -0.052(14) 0.05(3)
B6_5 0.65(3) 0.42(2) 0.38(2) 0.03(2) 0.03(2) -0.13(2)
F7_5 0.64(3) 0.427(19) 0.406(18) 0.034(17) 0.001(19) -0.11(2)
F8_5 0.63(3) 0.414(18) 0.373(16) 0.036(16) 0.031(18) -0.122(19)
F9_5 0.63(2) 0.427(19) 0.369(16) 0.001(17) 0.034(19) -0.154(19)
F10_5 0.65(3) 0.47(2) 0.409(17) -0.009(18) 0.00(2) -0.122(19)
B11_5 0.66(3) 0.46(2) 0.432(19) -0.122(17) 0.03(2) -0.284(19)
F12_5 0.63(3) 0.53(2) 0.408(17) -0.175(15) 0.003(18) -0.296(18)
F13_5 0.67(3) 0.461(18) 0.457(17) -0.086(16) 0.047(18) -0.281(17)
F14_5 0.64(3) 0.50(2) 0.471(18) -0.123(16) 0.070(19) -0.261(19)
F15_5 0.68(3) 0.461(18) 0.425(17) -0.141(15) 0.039(18) -0.287(17)
B16_5 0.333(19) 0.41(2) 0.37(2) 0.026(16) 0.021(16) 0.00(2)
F17_5 0.308(13) 0.416(15) 0.448(17) 0.024(13) -0.043(11) 0.038(13)
F18_5 0.318(11) 0.263(10) 0.301(12) 0.077(8) 0.045(8) 0.059(8)
F19_5 0.299(11) 0.366(13) 0.293(12) -0.040(10) -0.062(9) -0.070(10)
F20_5 0.410(16) 0.504(18) 0.469(18) 0.050(14) 0.047(14) -0.043(16)

loop_
_atom_type_symbol
_atom_type_description
_atom_type_scat_dispersion_real
_atom_type_scat_dispersion_imag
_atom_type_scat_source
C C 0.0031 0.0016 'International Tables Vol C Tables 4.2.6.8 and 6.1.1.4'
H H 0.0000 0.0000 'International Tables Vol C Tables 4.2.6.8 and 6.1.1.4'
N N 0.0061 0.0032 'International Tables Vol C Tables 4.2.6.8 and 6.1.1.4'
Pd Pd -1.0629 0.9677 'International Tables Vol C Tables 4.2.6.8 and 6.1.1.4'
O O 0.0106 0.0058 'International Tables Vol C Tables 4.2.6.8 and 6.1.1.4'
B B 0.0013 0.0007 'International Tables Vol C Tables 4.2.6.8 and 6.1.1.4'
F F 0.0168 0.0099 'International Tables Vol C Tables 4.2.6.8 and 6.1.1.4'

loop_
_geom_angle_atom_site_label_1
_geom_angle_atom_site_label_2
_geom_angle_atom_site_label_3
_geom_angle
N4_3 PD1 N11_2 95.7(2)
N4_3 PD1 N3_3 80.5(2)
N11_2 PD1 N3_3 176.1(2)
N4_3 PD1 N5_1 176.3(3)
N11_2 PD1 N5_1 86.6(2)
N3_3 PD1 N5_1 97.2(2)
N5_3 PD2 N6_3 80.5(3)
N5_3 PD2 N12_2 96.7(3)
N6_3 PD2 N12_2 176.9(2)
N5_3 PD2 N12_1 174.6(3)
N6_3 PD2 N12_1 96.8(3)
N12_2 PD2 N12_1 86.0(2)
N1_3 PD3 N2_3 81.1(3)
N1_3 PD3 N1_2 96.1(3)
N2_3 PD3 N1_2 177.2(3)
N1_3 PD3 N1_1 175.7(3)
N2_3 PD3 N1_1 95.5(3)
N1_2 PD3 N1_1 87.2(2)
N7_3 PD4 N8_3 80.3(3)
N7_3 PD4 N5_2 176.7(3)
N8_3 PD4 N5_2 96.7(3)
N7_3 PD4 N11_1 95.2(3)
N8_3 PD4 N11_1 172.4(3)
N5_2 PD4 N11_1 87.9(3)
C5_1 N1_1 C1_1 119.4(7)
C5_1 N1_1 PD3 120.8(5)
C1_1 N1_1 PD3 119.7(6)
N1_1 C1_1 C2_1 119.4(8)
N1_1 C1_1 H1_1 120.3
C2_1 C1_1 H1_1 120.3
C7_1 N2_1 C6_1 116.1(7)
C3_1 C2_1 C1_1 122.3(8)
C3_1 C2_1 H2_1 118.9
C1_1 C2_1 H2_1 118.9
C7_1 N3_1 C8_1 115.1(7)
C2_1 C3_1 C4_1 117.1(7)
C2_1 C3_1 C6_1 122.1(7)
C4_1 C3_1 C6_1 120.7(7)
C8_1 N4_1 C6_1 115.3(7)
C5_1 C4_1 C3_1 117.0(8)
C5_1 C4_1 H4_1 121.5
C3_1 C4_1 H4_1 121.5
C12_1 N5_1 C11_1 119.5(7)
C12_1 N5_1 PD1 118.2(5)
C11_1 N5_1 PD1 122.3(5)
N1_1 C5_1 C4_1 124.6(7)
N1_1 C5_1 H5_1 117.7
C4_1 C5_1 H5_1 117.7
C16_1 N6_1 C17_1 122.4(8)
C16_1 N6_1 C19_1 122.2(9)
C17_1 N6_1 C19_1 115.4(9)
N2_1 C6_1 N4_1 124.2(7)
N2_1 C6_1 C3_1 119.0(7)
N4_1 C6_1 C3_1 116.7(7)
C27_1 N7_1 C31_1 121.5(8)
C27_1 N7_1 C26_1 118.6(9)
C31_1 N7_1 C26_1 119.8(9)
N2_1 C7_1 N3_1 124.9(7)
N2_1 C7_1 C9_1 117.6(7)
N3_1 C7_1 C9_1 117.5(7)
C32_1 N8_1 C33_1 114.2(7)
N4_1 C8_1 N3_1 124.4(7)
N4_1 C8_1 C14_1 117.8(8)
N3_1 C8_1 C14_1 117.8(8)
C34_1 N9_1 C33_1 115.6(6)
C10_1 C9_1 C13_1 115.6(7)
C10_1 C9_1 C7_1 123.0(7)
C13_1 C9_1 C7_1 121.4(7)
C32_1 N10_1 C34_1 112.7(6)
C11_1 C10_1 C9_1 121.0(7)
C11_1 C10_1 H10_1 119.5
C9_1 C10_1 H10_1 119.5
C38_1 N11_1 C37_1 119.3(7)
C38_1 N11_1 PD4 119.0(5)
C37_1 N11_1 PD4 121.7(6)
N5_1 C11_1 C10_1 121.1(7)
N5_1 C11_1 H11_1 119.4
C10_1 C11_1 H11_1 119.4
C42_1 N12_1 C43_1 119.6(7)
C42_1 N12_1 PD2 117.2(5)
C43_1 N12_1 PD2 123.1(5)
N5_1 C12_1 C13_1 120.6(8)
N5_1 C12_1 H12_1 119.7
C13_1 C12_1 H12_1 119.7
C12_1 C13_1 C9_1 122.1(8)
C12_1 C13_1 H13_1 118.9
C9_1 C13_1 H13_1 118.9
C18_1 C14_1 C15_1 118.2(8)
C18_1 C14_1 C8_1 121.3(8)
C15_1 C14_1 C8_1 120.5(8)
C14_1 C15_1 C16_1 119.8(10)
C14_1 C15_1 H15_1 120.1
C16_1 C15_1 H15_1 120.1
N6_1 C16_1 C15_1 119.6(10)
N6_1 C16_1 H16_1 120.2
C15_1 C16_1 H16_1 120.2
C18_1 C17_1 N6_1 116.4(9)
C18_1 C17_1 H17_1 121.8
N6_1 C17_1 H17_1 121.8
C14_1 C18_1 C17_1 123.5(9)
C14_1 C18_1 H18_1 118.3
C17_1 C18_1 H18_1 118.3
C20_1 C19_1 N6_1 112.1(7)
C20_1 C19_1 H19A_1 109.2
N6_1 C19_1 H19A_1 109.2
C20_1 C19_1 H19B_1 109.2
N6_1 C19_1 H19B_1 109.2
H19A_1 C19_1 H19B_1 107.9
C25_1 C20_1 C21_1 116.2(11)
C25_1 C20_1 C19_1 119.3(11)
C21_1 C20_1 C19_1 124.5(11)
C22_1 C21_1 C20_1 123.6(11)
C22_1 C21_1 H21_1 118.2
C20_1 C21_1 H21_1 118.2
C21_1 C22_1 C23_1 120.8(10)
C21_1 C22_1 H22_1 119.6
C23_1 C22_1 H22_1 119.6
C24_1 C23_1 C22_1 115.8(11)
C24_1 C23_1 C26_1 122.9(11)
C22_1 C23_1 C26_1 121.3(11)
C23_1 C24_1 C25_1 122.9(11)
C23_1 C24_1 H24_1 118.5
C25_1 C24_1 H24_1 118.5
C20_1 C25_1 C24_1 120.6(11)
C20_1 C25_1 H25_1 119.7
C24_1 C25_1 H25_1 119.7
C23_1 C26_1 N7_1 110.5(8)
C23_1 C26_1 H26A_1 109.6
N7_1 C26_1 H26A_1 109.6
C23_1 C26_1 H26B_1 109.6
N7_1 C26_1 H26B_1 109.6
H26A_1 C26_1 H26B_1 108.1
N7_1 C27_1 C28_1 120.7(10)
N7_1 C27_1 H27_1 119.6
C28_1 C27_1 H27_1 119.6
C29_1 C28_1 C27_1 120.1(9)
C29_1 C28_1 H28_1 120.0
C27_1 C28_1 H28_1 120.0
C28_1 C29_1 C30_1 116.6(8)
C28_1 C29_1 C32_1 122.7(8)
C30_1 C29_1 C32_1 120.7(8)
C31_1 C30_1 C29_1 121.4(10)
C31_1 C30_1 H30_1 119.3
C29_1 C30_1 H30_1 119.3
C30_1 C31_1 N7_1 119.6(9)
C30_1 C31_1 H31_1 120.2
N7_1 C31_1 H31_1 120.2
N8_1 C32_1 N10_1 126.6(7)
N8_1 C32_1 C29_1 116.5(7)
N10_1 C32_1 C29_1 116.9(7)
N9_1 C33_1 N8_1 124.4(6)
N9_1 C33_1 C40_1 119.8(6)
N8_1 C33_1 C40_1 115.8(6)
N9_1 C34_1 N10_1 126.6(7)
N9_1 C34_1 C35_1 118.5(6)
N10_1 C34_1 C35_1 114.9(6)
C36_1 C35_1 C39_1 117.2(7)
C36_1 C35_1 C34_1 122.6(7)
C39_1 C35_1 C34_1 120.2(7)
C35_1 C36_1 C37_1 122.5(7)
C35_1 C36_1 H36_1 118.7
C37_1 C36_1 H36_1 118.7
C36_1 C37_1 N11_1 118.8(7)
C36_1 C37_1 H37_1 120.6
N11_1 C37_1 H37_1 120.6
N11_1 C38_1 C39_1 122.0(7)
N11_1 C38_1 H38_1 119.0
C39_1 C38_1 H38_1 119.0
C38_1 C39_1 C35_1 120.1(7)
C38_1 C39_1 H39_1 120.0
C35_1 C39_1 H39_1 120.0
C41_1 C40_1 C44_1 117.8(7)
C41_1 C40_1 C33_1 121.2(7)
C44_1 C40_1 C33_1 121.1(7)
C40_1 C41_1 C42_1 120.5(7)
C40_1 C41_1 H41_1 119.8
C42_1 C41_1 H41_1 119.8
N12_1 C42_1 C41_1 121.4(8)
N12_1 C42_1 H42_1 119.3
C41_1 C42_1 H42_1 119.3
N12_1 C43_1 C44_1 121.0(7)
N12_1 C43_1 H43_1 119.5
C44_1 C43_1 H43_1 119.5
C43_1 C44_1 C40_1 119.8(7)
C43_1 C44_1 H44_1 120.1
C40_1 C44_1 H44_1 120.1
C5_2 N1_2 C1_2 117.5(8)
C5_2 N1_2 PD3 119.7(6)
C1_2 N1_2 PD3 122.9(7)
N1_2 C1_2 C2_2 123.5(9)
N1_2 C1_2 H1_2 118.2
C2_2 C1_2 H1_2 118.2
C7_2 N2_2 C6_2 118.6(7)
C3_2 C2_2 C1_2 118.8(8)
C3_2 C2_2 H2_2 120.6
C1_2 C2_2 H2_2 120.6
C8_2 N3_2 C7_2 115.3(7)
C2_2 C3_2 C4_2 115.8(7)
C2_2 C3_2 C6_2 122.1(8)
C4_2 C3_2 C6_2 122.0(8)
C6_2 N4_2 C8_2 115.4(7)
C3_2 C4_2 C5_2 120.3(9)
C3_2 C4_2 H4_2 119.8
C5_2 C4_2 H4_2 119.8
C11_2 N5_2 C12_2 118.7(7)
C11_2 N5_2 PD4 122.7(7)
C12_2 N5_2 PD4 118.4(6)
N1_2 C5_2 C4_2 123.7(8)
N1_2 C5_2 H5_2 118.2
C4_2 C5_2 H5_2 118.2
C16_2 N6_2 C17_2 117.6(10)
C16_2 N6_2 C19_2 123.7(11)
C17_2 N6_2 C19_2 118.7(10)
N4_2 C6_2 N2_2 123.1(7)
N4_2 C6_2 C3_2 115.7(7)
N2_2 C6_2 C3_2 121.1(8)
C27_2 N7_2 C31_2 118.9(9)
C27_2 N7_2 C26_2 120.8(9)
C31_2 N7_2 C26_2 120.3(9)
N2_2 C7_2 N3_2 123.6(7)
N2_2 C7_2 C9_2 121.1(8)
N3_2 C7_2 C9_2 115.3(7)
C32_2 N8_2 C33_2 115.2(6)
N3_2 C8_2 N4_2 124.0(8)
N3_2 C8_2 C14_2 118.6(7)
N4_2 C8_2 C14_2 117.3(7)
C33_2 N9_2 C34_2 114.7(7)
C10_2 C9_2 C13_2 117.1(8)
C10_2 C9_2 C7_2 121.4(7)
C13_2 C9_2 C7_2 121.6(8)
C32_2 N10_2 C34_2 116.7(6)
C9_2 C10_2 C11_2 118.8(8)
C9_2 C10_2 H10_2 120.6
C11_2 C10_2 H10_2 120.6
C37_2 N11_2 C38_2 117.3(6)
C37_2 N11_2 PD1 122.0(5)
C38_2 N11_2 PD1 120.7(5)
N5_2 C11_2 C10_2 122.0(9)
N5_2 C11_2 H11_2 119.0
C10_2 C11_2 H11_2 119.0
C43_2 N12_2 C42_2 120.3(6)
C43_2 N12_2 PD2 120.7(6)
C42_2 N12_2 PD2 119.0(5)
N5_2 C12_2 C13_2 123.1(8)
N5_2 C12_2 H12_2 118.4
C13_2 C12_2 H12_2 118.4
C12_2 C13_2 C9_2 120.1(9)
C12_2 C13_2 H13_2 119.9
C9_2 C13_2 H13_2 119.9
C15_2 C14_2 C18_2 117.2(10)
C15_2 C14_2 C8_2 121.0(8)
C18_2 C14_2 C8_2 121.7(8)
C16_2 C15_2 C14_2 120.2(10)
C16_2 C15_2 H15_2 119.9
C14_2 C15_2 H15_2 119.9
N6_2 C16_2 C15_2 123.8(10)
N6_2 C16_2 H16_2 118.1
C15_2 C16_2 H16_2 118.1
C18_2 C17_2 N6_2 120.9(10)
C18_2 C17_2 H17_2 119.5
N6_2 C17_2 H17_2 119.5
C17_2 C18_2 C14_2 120.0(10)
C17_2 C18_2 H18_2 120.0
C14_2 C18_2 H18_2 120.0
N6_2 C19_2 C20_2 111.7(9)
N6_2 C19_2 H19A_2 109.3
C20_2 C19_2 H19A_2 109.3
N6_2 C19_2 H19B_2 109.3
C20_2 C19_2 H19B_2 109.3
H19A_2 C19_2 H19B_2 107.9
C21_2 C20_2 C25_2 114.4(14)
C21_2 C20_2 C19_2 124.9(12)
C25_2 C20_2 C19_2 120.6(13)
C22_2 C21_2 C20_2 125.0(15)
C22_2 C21_2 H21_2 117.5
C20_2 C21_2 H21_2 117.5
C21_2 C22_2 C23_2 123.2(14)
C21_2 C22_2 H22_2 118.4
C23_2 C22_2 H22_2 118.4
C24_2 C23_2 C22_2 114.1(13)
C24_2 C23_2 C26_2 122.9(12)
C22_2 C23_2 C26_2 122.8(12)
C23_2 C24_2 C25_2 121.1(14)
C23_2 C24_2 H24_2 119.5
C25_2 C24_2 H24_2 119.5
C20_2 C25_2 C24_2 121.3(15)
C20_2 C25_2 H25_2 119.4
C24_2 C25_2 H25_2 119.4
C23_2 C26_2 N7_2 112.2(9)
C23_2 C26_2 H26A_2 109.2
N7_2 C26_2 H26A_2 109.2
C23_2 C26_2 H26B_2 109.2
N7_2 C26_2 H26B_2 109.2
H26A_2 C26_2 H26B_2 107.9
N7_2 C27_2 C28_2 120.7(10)
N7_2 C27_2 H27_2 119.7
C28_2 C27_2 H27_2 119.7
C29_2 C28_2 C27_2 124.2(11)
C29_2 C28_2 H28_2 117.9
C27_2 C28_2 H28_2 117.9
C28_2 C29_2 C30_2 113.5(9)
C28_2 C29_2 C32_2 124.8(9)
C30_2 C29_2 C32_2 121.7(8)
C31_2 C30_2 C29_2 120.3(9)
C31_2 C30_2 H30_2 119.8
C29_2 C30_2 H30_2 119.8
N7_2 C31_2 C30_2 122.1(10)
N7_2 C31_2 H31_2 118.9
C30_2 C31_2 H31_2 118.9
N10_2 C32_2 N8_2 123.9(7)
N10_2 C32_2 C29_2 119.7(7)
N8_2 C32_2 C29_2 116.3(7)
N9_2 C33_2 N8_2 124.7(7)
N9_2 C33_2 C40_2 118.2(7)
N8_2 C33_2 C40_2 117.1(6)
N9_2 C34_2 N10_2 124.6(6)
N9_2 C34_2 C35_2 117.1(7)
N10_2 C34_2 C35_2 118.2(7)
C36_2 C35_2 C39_2 115.6(7)
C36_2 C35_2 C34_2 122.3(7)
C39_2 C35_2 C34_2 122.1(7)
C35_2 C36_2 C37_2 120.2(7)
C35_2 C36_2 H36_2 119.9
C37_2 C36_2 H36_2 119.9
N11_2 C37_2 C36_2 124.0(8)
N11_2 C37_2 H37_2 118.0
C36_2 C37_2 H37_2 118.0
N11_2 C38_2 C39_2 122.6(7)
N11_2 C38_2 H38_2 118.7
C39_2 C38_2 H38_2 118.7
C38_2 C39_2 C35_2 120.3(8)
C38_2 C39_2 H39_2 119.8
C35_2 C39_2 H39_2 119.8
C41_2 C40_2 C44_2 117.7(7)
C41_2 C40_2 C33_2 121.1(7)
C44_2 C40_2 C33_2 121.1(6)
C40_2 C41_2 C42_2 119.3(8)
C40_2 C41_2 H41_2 120.3
C42_2 C41_2 H41_2 120.3
N12_2 C42_2 C41_2 121.6(7)
N12_2 C42_2 H42_2 119.2
C41_2 C42_2 H42_2 119.2
N12_2 C43_2 C44_2 120.6(8)
N12_2 C43_2 H43_2 119.7
C44_2 C43_2 H43_2 119.7
C40_2 C44_2 C43_2 120.4(7)
C40_2 C44_2 H44_2 119.8
C43_2 C44_2 H44_2 119.8
C5_3 N1_3 C1_3 117.1(8)
C5_3 N1_3 PD3 128.1(6)
C1_3 N1_3 PD3 114.3(6)
N1_3 C1_3 C2_3 119.6(9)
N1_3 C1_3 C10_3 114.7(7)
C2_3 C1_3 C10_3 125.7(8)
C3_3 C2_3 C1_3 121.6(10)
C3_3 C2_3 H2_3 119.2
C1_3 C2_3 H2_3 119.2
C4_3 C3_3 C2_3 117.6(11)
C4_3 C3_3 H3_3 121.2
C2_3 C3_3 H3_3 121.2
C3_3 C4_3 C5_3 119.2(11)
C3_3 C4_3 H4_3 120.4
C5_3 C4_3 H4_3 120.4
N1_3 C5_3 C4_3 124.8(10)
N1_3 C5_3 H5_3 117.6
C4_3 C5_3 H5_3 117.6
C10_3 N2_3 C6_3 119.7(7)
C10_3 N2_3 PD3 113.8(6)
C6_3 N2_3 PD3 126.5(6)
C7_3 C6_3 N2_3 122.1(10)
C7_3 C6_3 H6_3 118.9
N2_3 C6_3 H6_3 118.9
C6_3 C7_3 C8_3 118.8(11)
C6_3 C7_3 H7_3 120.6
C8_3 C7_3 H7_3 120.6
C9_3 C8_3 C7_3 120.6(11)
C9_3 C8_3 H8_3 119.7
C7_3 C8_3 H8_3 119.7
C10_3 C9_3 C8_3 118.7(11)
C10_3 C9_3 H9_3 120.7
C8_3 C9_3 H9_3 120.7
N2_3 C10_3 C9_3 120.1(9)
N2_3 C10_3 C1_3 115.7(7)
C9_3 C10_3 C1_3 124.1(9)
C15_3 N3_3 C11_3 119.0(6)
C15_3 N3_3 PD1 126.5(5)
C11_3 N3_3 PD1 114.5(4)
N3_3 C11_3 C12_3 120.3(7)
N3_3 C11_3 C20_3 115.4(6)
C12_3 C11_3 C20_3 124.2(7)
C11_3 C12_3 C13_3 119.5(8)
C11_3 C12_3 H12_3 120.3
C13_3 C12_3 H12_3 120.3
C14_3 C13_3 C12_3 119.7(9)
C14_3 C13_3 H13_3 120.1
C12_3 C13_3 H13_3 120.1
C13_3 C14_3 C15_3 118.8(9)
C13_3 C14_3 H14_3 120.6
C15_3 C14_3 H14_3 120.6
N3_3 C15_3 C14_3 122.6(8)
N3_3 C15_3 H15_3 118.7
C14_3 C15_3 H15_3 118.7
C20_3 N4_3 C16_3 117.1(6)
C20_3 N4_3 PD1 115.7(5)
C16_3 N4_3 PD1 127.1(5)
C17_3 C16_3 N4_3 123.9(9)
C17_3 C16_3 H16_3 118.0
N4_3 C16_3 H16_3 118.0
C16_3 C17_3 C18_3 119.1(9)
C16_3 C17_3 H17_3 120.5
C18_3 C17_3 H17_3 120.5
C19_3 C18_3 C17_3 116.8(9)
C19_3 C18_3 H18_3 121.6
C17_3 C18_3 H18_3 121.6
C20_3 C19_3 C18_3 122.7(9)
C20_3 C19_3 H19_3 118.6
C18_3 C19_3 H19_3 118.6
C19_3 C20_3 N4_3 120.3(7)
C19_3 C20_3 C11_3 125.8(7)
N4_3 C20_3 C11_3 113.7(6)
C25_3 N5_3 C21_3 118.2(7)
C25_3 N5_3 PD2 126.2(6)
C21_3 N5_3 PD2 115.5(5)
N5_3 C21_3 C22_3 119.7(8)
N5_3 C21_3 C30_3 114.6(6)
C22_3 C21_3 C30_3 125.6(8)
C23_3 C22_3 C21_3 120.3(9)
C23_3 C22_3 H22_3 119.8
C21_3 C22_3 H22_3 119.8
C24_3 C23_3 C22_3 120.5(10)
C24_3 C23_3 H23_3 119.7
C22_3 C23_3 H23_3 119.7
C23_3 C24_3 C25_3 117.9(10)
C23_3 C24_3 H24_3 121.1
C25_3 C24_3 H24_3 121.1
N5_3 C25_3 C24_3 123.3(9)
N5_3 C25_3 H25_3 118.3
C24_3 C25_3 H25_3 118.3
C26_3 N6_3 C30_3 120.9(7)
C26_3 N6_3 PD2 125.6(5)
C30_3 N6_3 PD2 113.3(5)
N6_3 C26_3 C27_3 120.5(9)
N6_3 C26_3 H26_3 119.8
C27_3 C26_3 H26_3 119.8
C28_3 C27_3 C26_3 119.6(9)
C28_3 C27_3 H27_3 120.2
C26_3 C27_3 H27_3 120.2
C27_3 C28_3 C29_3 121.1(9)
C27_3 C28_3 H28_3 119.4
C29_3 C28_3 H28_3 119.4
C30_3 C29_3 C28_3 118.1(9)
C30_3 C29_3 H29_3 121.0
C28_3 C29_3 H29_3 121.0
N6_3 C30_3 C29_3 119.7(8)
N6_3 C30_3 C21_3 115.9(6)
C29_3 C30_3 C21_3 124.4(7)
C35_3 N7_3 C31_3 118.4(7)
C35_3 N7_3 PD4 126.3(5)
C31_3 N7_3 PD4 115.3(6)
N7_3 C31_3 C32_3 120.3(9)
N7_3 C31_3 C40_3 115.4(7)
C32_3 C31_3 C40_3 123.8(9)
C33_3 C32_3 C31_3 119.9(10)
C33_3 C32_3 H32_3 120.0
C31_3 C32_3 H32_3 120.0
C34_3 C33_3 C32_3 118.6(10)
C34_3 C33_3 H33_3 120.7
C32_3 C33_3 H33_3 120.7
C33_3 C34_3 C35_3 118.8(10)
C33_3 C34_3 H34_3 120.6
C35_3 C34_3 H34_3 120.6
N7_3 C35_3 C34_3 123.3(9)
N7_3 C35_3 H35_3 118.4
C34_3 C35_3 H35_3 118.4
C36_3 N8_3 C40_3 117.8(8)
C36_3 N8_3 PD4 127.3(7)
C40_3 N8_3 PD4 115.0(6)
C37_3 C36_3 N8_3 122.8(11)
C37_3 C36_3 H36_3 118.6
N8_3 C36_3 H36_3 118.6
C36_3 C37_3 C38_3 119.3(11)
C36_3 C37_3 H37_3 120.3
C38_3 C37_3 H37_3 120.3
C39_3 C38_3 C37_3 117.6(11)
C39_3 C38_3 H38_3 121.2
C37_3 C38_3 H38_3 121.2
C40_3 C39_3 C38_3 120.9(11)
C40_3 C39_3 H39_3 119.5
C38_3 C39_3 H39_3 119.5
C39_3 C40_3 N8_3 120.1(9)
C39_3 C40_3 C31_3 125.7(9)
N8_3 C40_3 C31_3 114.0(7)
O3_4 N1_4 O2_4 120.0(12)
O3_4 N1_4 O4_4 118.5(11)
O2_4 N1_4 O4_4 121.5(12)
O6_4 N5_4 O7_4 121.0(11)
O6_4 N5_4 O8_4 116.6(11)
O7_4 N5_4 O8_4 122.4(11)
O12_4 N9_4 O11_4 119.2(12)
O12_4 N9_4 O10_4 122.1(11)
O11_4 N9_4 O10_4 117.4(11)
O14_4 N13_4 O16_4 122.4(14)
O14_4 N13_4 O15_4 119.3(12)
O16_4 N13_4 O15_4 117.2(14)
O18_4 N17_4 O19_4 119(2)
O18_4 N17_4 O20_4 116(2)
O19_4 N17_4 O20_4 125(2)
O22_4 N21_4 O24_4 117(2)
O22_4 N21_4 O23_4 122(2)
O24_4 N21_4 O23_4 121(2)
O28_4 N25_4 O26_4 120.8(17)
O28_4 N25_4 O27_4 117.7(18)
O26_4 N25_4 O27_4 121.3(17)
O30_4 N29_4 O31_4 124(2)
O30_4 N29_4 O32_4 115(2)
O31_4 N29_4 O32_4 121.2(19)
F3_5 B1_5 F2_5 114.4(16)
F3_5 B1_5 F5_5 104.6(14)
F2_5 B1_5 F5_5 110.5(15)
F3_5 B1_5 F4_5 109.4(15)
F2_5 B1_5 F4_5 109.7(15)
F5_5 B1_5 F4_5 108.1(15)
F9_5 B6_5 F7_5 114(3)
F9_5 B6_5 F10_5 106(3)
F7_5 B6_5 F10_5 99(2)
F9_5 B6_5 F8_5 108(2)
F7_5 B6_5 F8_5 116(3)
F10_5 B6_5 F8_5 114(3)
F13_5 B11_5 F12_5 112.0(17)
F13_5 B11_5 F15_5 102.6(17)
F12_5 B11_5 F15_5 107.3(17)
F13_5 B11_5 F14_5 111.6(17)
F12_5 B11_5 F14_5 111.4(17)
F15_5 B11_5 F14_5 111.5(17)
B11_5 F13_5 F15_5 38.9(10)
B11_5 F15_5 F13_5 38.5(10)
F18_5 B16_5 F17_5 111.9(17)
F18_5 B16_5 F20_5 110.7(17)
F17_5 B16_5 F20_5 108.4(17)
F18_5 B16_5 F19_5 109.0(16)
F17_5 B16_5 F19_5 110.4(17)
F20_5 B16_5 F19_5 106.2(16)

loop_
_geom_bond_atom_site_label_1
_geom_bond_atom_site_label_2
_geom_bond_distance
PD1 N4_3 2.063(6)
PD1 N11_2 2.070(5)
PD1 N3_3 2.071(5)
PD1 N5_1 2.088(6)
PD2 N5_3 2.052(6)
PD2 N6_3 2.079(6)
PD2 N12_2 2.085(5)
PD2 N12_1 2.105(6)
PD3 N1_3 2.056(7)
PD3 N2_3 2.068(7)
PD3 N1_2 2.104(7)
PD3 N1_1 2.115(6)
PD4 N7_3 2.060(7)
PD4 N8_3 2.068(7)
PD4 N5_2 2.086(7)
PD4 N11_1 2.089(6)
N1_1 C5_1 1.340(10)
N1_1 C1_1 1.347(10)
C1_1 C2_1 1.417(12)
C1_1 H1_1 0.9300
N2_1 C7_1 1.359(9)
N2_1 C6_1 1.359(10)
C2_1 C3_1 1.376(11)
C2_1 H2_1 0.9300
N3_1 C7_1 1.366(10)
N3_1 C8_1 1.391(11)
C3_1 C4_1 1.441(11)
C3_1 C6_1 1.515(11)
N4_1 C8_1 1.358(10)
N4_1 C6_1 1.392(10)
C4_1 C5_1 1.392(11)
C4_1 H4_1 0.9300
N5_1 C12_1 1.375(11)
N5_1 C11_1 1.374(10)
C5_1 H5_1 0.9300
N6_1 C16_1 1.352(13)
N6_1 C17_1 1.436(13)
N6_1 C19_1 1.556(12)
N7_1 C27_1 1.343(12)
N7_1 C31_1 1.369(13)
N7_1 C26_1 1.585(11)
C7_1 C9_1 1.529(11)
N8_1 C32_1 1.352(10)
N8_1 C33_1 1.393(9)
C8_1 C14_1 1.503(12)
N9_1 C34_1 1.336(9)
N9_1 C33_1 1.357(9)
C9_1 C10_1 1.419(11)
C9_1 C13_1 1.422(11)
N10_1 C32_1 1.376(10)
N10_1 C34_1 1.382(9)
C10_1 C11_1 1.414(11)
C10_1 H10_1 0.9300
N11_1 C38_1 1.358(10)
N11_1 C37_1 1.426(10)
C11_1 H11_1 0.9300
N12_1 C42_1 1.357(10)
N12_1 C43_1 1.379(9)
C12_1 C13_1 1.399(12)
C12_1 H12_1 0.9300
C13_1 H13_1 0.9300
C14_1 C18_1 1.390(12)
C14_1 C15_1 1.412(12)
C15_1 C16_1 1.462(14)
C15_1 H15_1 0.9300
C16_1 H16_1 0.9300
C17_1 C18_1 1.422(13)
C17_1 H17_1 0.9300
C18_1 H18_1 0.9300
C19_1 C20_1 1.494(14)
C19_1 H19A_1 0.9700
C19_1 H19B_1 0.9700
C20_1 C25_1 1.382(15)
C20_1 C21_1 1.422(14)
C21_1 C22_1 1.384(15)
C21_1 H21_1 0.9300
C22_1 C23_1 1.421(14)
C22_1 H22_1 0.9300
C23_1 C24_1 1.402(15)
C23_1 C26_1 1.522(14)
C24_1 C25_1 1.432(16)
C24_1 H24_1 0.9300
C25_1 H25_1 0.9300
C26_1 H26A_1 0.9700
C26_1 H26B_1 0.9700
C27_1 C28_1 1.402(13)
C27_1 H27_1 0.9300
C28_1 C29_1 1.394(12)
C28_1 H28_1 0.9300
C29_1 C30_1 1.443(12)
C29_1 C32_1 1.537(11)
C30_1 C31_1 1.359(12)
C30_1 H30_1 0.9300
C31_1 H31_1 0.9300
C33_1 C40_1 1.539(10)
C34_1 C35_1 1.541(10)
C35_1 C36_1 1.386(10)
C35_1 C39_1 1.435(10)
C36_1 C37_1 1.402(11)
C36_1 H36_1 0.9300
C37_1 H37_1 0.9300
C38_1 C39_1 1.397(10)
C38_1 H38_1 0.9300
C39_1 H39_1 0.9300
C40_1 C41_1 1.394(11)
C40_1 C44_1 1.424(10)
C41_1 C42_1 1.406(11)
C41_1 H41_1 0.9300
C42_1 H42_1 0.9300
C43_1 C44_1 1.400(10)
C43_1 H43_1 0.9300
C44_1 H44_1 0.9300
N1_2 C5_2 1.309(12)
N1_2 C1_2 1.313(10)
C1_2 C2_2 1.437(12)
C1_2 H1_2 0.9300
N2_2 C7_2 1.323(9)
N2_2 C6_2 1.345(9)
C2_2 C3_2 1.390(11)
C2_2 H2_2 0.9300
N3_2 C8_2 1.354(10)
N3_2 C7_2 1.355(10)
C3_2 C4_2 1.396(11)
C3_2 C6_2 1.502(10)
N4_2 C6_2 1.335(10)
N4_2 C8_2 1.386(10)
C4_2 C5_2 1.406(13)
C4_2 H4_2 0.9300
N5_2 C11_2 1.325(11)
N5_2 C12_2 1.374(11)
C5_2 H5_2 0.9300
N6_2 C16_2 1.320(13)
N6_2 C17_2 1.425(15)
N6_2 C19_2 1.489(14)
N7_2 C27_2 1.310(13)
N7_2 C31_2 1.367(12)
N7_2 C26_2 1.552(12)
C7_2 C9_2 1.550(11)
N8_2 C32_2 1.391(10)
N8_2 C33_2 1.399(10)
C8_2 C14_2 1.525(12)
N9_2 C33_2 1.366(9)
N9_2 C34_2 1.380(9)
C9_2 C10_2 1.410(12)
C9_2 C13_2 1.423(11)
N10_2 C32_2 1.343(9)
N10_2 C34_2 1.385(10)
C10_2 C11_2 1.457(12)
C10_2 H10_2 0.9300
N11_2 C37_2 1.330(10)
N11_2 C38_2 1.372(10)
C11_2 H11_2 0.9300
N12_2 C43_2 1.351(10)
N12_2 C42_2 1.376(11)
C12_2 C13_2 1.375(12)
C12_2 H12_2 0.9300
C13_2 H13_2 0.9300
C14_2 C15_2 1.402(13)
C14_2 C18_2 1.424(13)
C15_2 C16_2 1.392(14)
C15_2 H15_2 0.9300
C16_2 H16_2 0.9300
C17_2 C18_2 1.389(15)
C17_2 H17_2 0.9300
C18_2 H18_2 0.9300
C19_2 C20_2 1.549(17)
C19_2 H19A_2 0.9700
C19_2 H19B_2 0.9700
C20_2 C21_2 1.406(18)
C20_2 C25_2 1.431(17)
C21_2 C22_2 1.282(17)
C21_2 H21_2 0.9300
C22_2 C23_2 1.480(16)
C22_2 H22_2 0.9300
C23_2 C24_2 1.394(17)
C23_2 C26_2 1.524(16)
C24_2 C25_2 1.43(2)
C24_2 H24_2 0.9300
C25_2 H25_2 0.9300
C26_2 H26A_2 0.9700
C26_2 H26B_2 0.9700
C27_2 C28_2 1.396(15)
C27_2 H27_2 0.9300
C28_2 C29_2 1.381(13)
C28_2 H28_2 0.9300
C29_2 C30_2 1.430(13)
C29_2 C32_2 1.495(11)
C30_2 C31_2 1.390(13)
C30_2 H30_2 0.9300
C31_2 H31_2 0.9300
C33_2 C40_2 1.500(11)
C34_2 C35_2 1.503(10)
C35_2 C36_2 1.410(11)
C35_2 C39_2 1.431(11)
C36_2 C37_2 1.426(11)
C36_2 H36_2 0.9300
C37_2 H37_2 0.9300
C38_2 C39_2 1.417(11)
C38_2 H38_2 0.9300
C39_2 H39_2 0.9300
C40_2 C41_2 1.404(11)
C40_2 C44_2 1.433(11)
C41_2 C42_2 1.436(12)
C41_2 H41_2 0.9300
C42_2 H42_2 0.9300
C43_2 C44_2 1.434(11)
C43_2 H43_2 0.9300
C44_2 H44_2 0.9300
N1_3 C5_3 1.370(10)
N1_3 C1_3 1.398(9)
C1_3 C2_3 1.425(10)
C1_3 C10_3 1.490(11)
C2_3 C3_3 1.424(11)
C2_3 H2_3 0.9300
C3_3 C4_3 1.378(11)
C3_3 H3_3 0.9300
C4_3 C5_3 1.407(11)
C4_3 H4_3 0.9300
C5_3 H5_3 0.9300
N2_3 C10_3 1.393(9)
N2_3 C6_3 1.396(9)
C6_3 C7_3 1.350(10)
C6_3 H6_3 0.9300
C7_3 C8_3 1.418(11)
C7_3 H7_3 0.9300
C8_3 C9_3 1.411(11)
C8_3 H8_3 0.9300
C9_3 C10_3 1.399(10)
C9_3 H9_3 0.9300
N3_3 C15_3 1.371(9)
N3_3 C11_3 1.389(8)
C11_3 C12_3 1.413(10)
C11_3 C20_3 1.517(9)
C12_3 C13_3 1.422(12)
C12_3 H12_3 0.9300
C13_3 C14_3 1.383(12)
C13_3 H13_3 0.9300
C14_3 C15_3 1.408(10)
C14_3 H14_3 0.9300
C15_3 H15_3 0.9300
N4_3 C20_3 1.389(9)
N4_3 C16_3 1.414(9)
C16_3 C17_3 1.347(11)
C16_3 H16_3 0.9300
C17_3 C18_3 1.437(12)
C17_3 H17_3 0.9300
C18_3 C19_3 1.410(12)
C18_3 H18_3 0.9300
C19_3 C20_3 1.370(10)
C19_3 H19_3 0.9300
N5_3 C25_3 1.390(10)
N5_3 C21_3 1.394(9)
C21_3 C22_3 1.440(10)
C21_3 C30_3 1.472(10)
C22_3 C23_3 1.409(12)
C22_3 H22_3 0.9300
C23_3 C24_3 1.378(12)
C23_3 H23_3 0.9300
C24_3 C25_3 1.435(11)
C24_3 H24_3 0.9300
C25_3 H25_3 0.9300
N6_3 C26_3 1.374(9)
N6_3 C30_3 1.410(9)
C26_3 C27_3 1.400(11)
C26_3 H26_3 0.9300
C27_3 C28_3 1.390(12)
C27_3 H27_3 0.9300
C28_3 C29_3 1.423(12)
C28_3 H28_3 0.9300
C29_3 C30_3 1.414(10)
C29_3 H29_3 0.9300
N7_3 C35_3 1.382(9)
N7_3 C31_3 1.390(10)
C31_3 C32_3 1.448(11)
C31_3 C40_3 1.492(11)
C32_3 C33_3 1.442(13)
C32_3 H32_3 0.9300
C33_3 C34_3 1.387(12)
C33_3 H33_3 0.9300
C34_3 C35_3 1.439(11)
C34_3 H34_3 0.9300
C35_3 H35_3 0.9300
N8_3 C36_3 1.377(10)
N8_3 C40_3 1.412(10)
C36_3 C37_3 1.361(12)
C36_3 H36_3 0.9300
C37_3 C38_3 1.423(14)
C37_3 H37_3 0.9300
C38_3 C39_3 1.408(14)
C38_3 H38_3 0.9300
C39_3 C40_3 1.371(12)
C39_3 H39_3 0.9300
N1_4 O3_4 1.175(11)
N1_4 O2_4 1.189(11)
N1_4 O4_4 1.200(11)
N5_4 O6_4 1.234(10)
N5_4 O7_4 1.235(9)
N5_4 O8_4 1.238(9)
N9_4 O12_4 1.218(11)
N9_4 O11_4 1.241(12)
N9_4 O10_4 1.327(8)
N13_4 O14_4 1.187(10)
N13_4 O16_4 1.227(11)
N13_4 O15_4 1.230(11)
N17_4 O18_4 1.217(14)
N17_4 O19_4 1.220(14)
N17_4 O20_4 1.232(14)
N21_4 O22_4 1.205(14)
N21_4 O24_4 1.205(14)
N21_4 O23_4 1.224(14)
N25_4 O28_4 1.194(12)
N25_4 O26_4 1.223(12)
N25_4 O27_4 1.225(12)
N29_4 O30_4 1.153(11)
N29_4 O31_4 1.200(13)
N29_4 O32_4 1.228(13)
B1_5 F3_5 1.137(14)
B1_5 F2_5 1.138(13)
B1_5 F5_5 1.140(14)
B1_5 F4_5 1.157(14)
B6_5 F9_5 1.132(15)
B6_5 F7_5 1.132(15)
B6_5 F10_5 1.144(15)
B6_5 F8_5 1.143(14)
B11_5 F13_5 1.127(16)
B11_5 F12_5 1.134(16)
B11_5 F15_5 1.135(17)
B11_5 F14_5 1.157(16)
F13_5 F15_5 1.765(16)
B16_5 F18_5 1.134(16)
B16_5 F17_5 1.140(16)
B16_5 F20_5 1.148(16)
B16_5 F19_5 1.162(16)

loop_
_geom_torsion_atom_site_label_1
_geom_torsion_atom_site_label_2
_geom_torsion_atom_site_label_3
_geom_torsion_atom_site_label_4
_geom_torsion
C5_1 N1_1 C1_1 C2_1 -0.3(12)
PD3 N1_1 C1_1 C2_1 -178.0(7)
N1_1 C1_1 C2_1 C3_1 3.1(14)
C1_1 C2_1 C3_1 C4_1 -4.4(13)
C1_1 C2_1 C3_1 C6_1 178.8(8)
C2_1 C3_1 C4_1 C5_1 3.1(11)
C6_1 C3_1 C4_1 C5_1 179.9(7)
C1_1 N1_1 C5_1 C4_1 -0.8(12)
PD3 N1_1 C5_1 C4_1 176.8(6)
C3_1 C4_1 C5_1 N1_1 -0.6(12)
C7_1 N2_1 C6_1 N4_1 -3.7(11)
C7_1 N2_1 C6_1 C3_1 -179.7(7)
C8_1 N4_1 C6_1 N2_1 1.4(12)
C8_1 N4_1 C6_1 C3_1 177.5(7)
C2_1 C3_1 C6_1 N2_1 -1.6(12)
C4_1 C3_1 C6_1 N2_1 -178.3(7)
C2_1 C3_1 C6_1 N4_1 -177.9(8)
C4_1 C3_1 C6_1 N4_1 5.4(11)
C6_1 N2_1 C7_1 N3_1 3.3(11)
C6_1 N2_1 C7_1 C9_1 -177.5(7)
C8_1 N3_1 C7_1 N2_1 -0.8(11)
C8_1 N3_1 C7_1 C9_1 -180.0(7)
C6_1 N4_1 C8_1 N3_1 1.4(12)
C6_1 N4_1 C8_1 C14_1 -177.6(7)
C7_1 N3_1 C8_1 N4_1 -1.7(12)
C7_1 N3_1 C8_1 C14_1 177.3(8)
N2_1 C7_1 C9_1 C10_1 -2.7(11)
N3_1 C7_1 C9_1 C10_1 176.5(8)
N2_1 C7_1 C9_1 C13_1 177.7(7)
N3_1 C7_1 C9_1 C13_1 -3.0(11)
C13_1 C9_1 C10_1 C11_1 -1.6(12)
C7_1 C9_1 C10_1 C11_1 178.8(7)
C12_1 N5_1 C11_1 C10_1 1.4(12)
PD1 N5_1 C11_1 C10_1 -175.0(6)
C9_1 C10_1 C11_1 N5_1 -0.4(13)
C11_1 N5_1 C12_1 C13_1 -0.2(13)
PD1 N5_1 C12_1 C13_1 176.3(7)
N5_1 C12_1 C13_1 C9_1 -2.0(15)
C10_1 C9_1 C13_1 C12_1 2.8(13)
C7_1 C9_1 C13_1 C12_1 -177.6(8)
N4_1 C8_1 C14_1 C18_1 -7.1(13)
N3_1 C8_1 C14_1 C18_1 173.8(9)
N4_1 C8_1 C14_1 C15_1 176.7(9)
N3_1 C8_1 C14_1 C15_1 -2.4(13)
C18_1 C14_1 C15_1 C16_1 2.6(15)
C8_1 C14_1 C15_1 C16_1 178.9(9)
C17_1 N6_1 C16_1 C15_1 1.2(15)
C19_1 N6_1 C16_1 C15_1 -176.7(9)
C14_1 C15_1 C16_1 N6_1 -1.6(16)
C16_1 N6_1 C17_1 C18_1 -1.6(14)
C19_1 N6_1 C17_1 C18_1 176.3(8)
C15_1 C14_1 C18_1 C17_1 -3.2(15)
C8_1 C14_1 C18_1 C17_1 -179.5(9)
N6_1 C17_1 C18_1 C14_1 2.7(14)
C16_1 N6_1 C19_1 C20_1 87.8(13)
C17_1 N6_1 C19_1 C20_1 -90.2(11)
N6_1 C19_1 C20_1 C25_1 93.2(11)
N6_1 C19_1 C20_1 C21_1 -88.0(12)
C25_1 C20_1 C21_1 C22_1 -3.0(13)
C19_1 C20_1 C21_1 C22_1 178.1(9)
C20_1 C21_1 C22_1 C23_1 4.1(14)
C21_1 C22_1 C23_1 C24_1 -3.1(13)
C21_1 C22_1 C23_1 C26_1 179.1(8)
C22_1 C23_1 C24_1 C25_1 1.5(14)
C26_1 C23_1 C24_1 C25_1 179.2(9)
C21_1 C20_1 C25_1 C24_1 1.2(14)
C19_1 C20_1 C25_1 C24_1 -179.8(9)
C23_1 C24_1 C25_1 C20_1 -0.6(16)
C24_1 C23_1 C26_1 N7_1 -83.3(11)
C22_1 C23_1 C26_1 N7_1 94.3(11)
C27_1 N7_1 C26_1 C23_1 -96.0(12)
C31_1 N7_1 C26_1 C23_1 81.5(12)
C31_1 N7_1 C27_1 C28_1 3.2(16)
C26_1 N7_1 C27_1 C28_1 -179.3(9)
N7_1 C27_1 C28_1 C29_1 -1.3(17)
C27_1 C28_1 C29_1 C30_1 -0.9(15)
C27_1 C28_1 C29_1 C32_1 -178.2(9)
C28_1 C29_1 C30_1 C31_1 1.4(15)
C32_1 C29_1 C30_1 C31_1 178.7(9)
C29_1 C30_1 C31_1 N7_1 0.3(16)
C27_1 N7_1 C31_1 C30_1 -2.7(16)
C26_1 N7_1 C31_1 C30_1 179.9(9)
C33_1 N8_1 C32_1 N10_1 2.4(12)
C33_1 N8_1 C32_1 C29_1 -176.5(7)
C34_1 N10_1 C32_1 N8_1 -1.9(11)
C34_1 N10_1 C32_1 C29_1 177.0(7)
C28_1 C29_1 C32_1 N8_1 -2.3(13)
C30_1 C29_1 C32_1 N8_1 -179.4(8)
C28_1 C29_1 C32_1 N10_1 178.7(9)
C30_1 C29_1 C32_1 N10_1 1.6(12)
C34_1 N9_1 C33_1 N8_1 -0.6(10)
C34_1 N9_1 C33_1 C40_1 179.0(6)
C32_1 N8_1 C33_1 N9_1 -1.0(10)
C32_1 N8_1 C33_1 C40_1 179.4(6)
C33_1 N9_1 C34_1 N10_1 1.2(10)
C33_1 N9_1 C34_1 C35_1 179.3(6)
C32_1 N10_1 C34_1 N9_1 -0.1(11)
C32_1 N10_1 C34_1 C35_1 -178.2(6)
N9_1 C34_1 C35_1 C36_1 1.7(10)
N10_1 C34_1 C35_1 C36_1 180.0(7)
N9_1 C34_1 C35_1 C39_1 -175.4(6)
N10_1 C34_1 C35_1 C39_1 2.9(9)
C39_1 C35_1 C36_1 C37_1 1.0(12)
C34_1 C35_1 C36_1 C37_1 -176.3(7)
C35_1 C36_1 C37_1 N11_1 1.4(12)
C38_1 N11_1 C37_1 C36_1 -3.1(11)
PD4 N11_1 C37_1 C36_1 175.3(6)
C37_1 N11_1 C38_1 C39_1 2.4(11)
PD4 N11_1 C38_1 C39_1 -176.0(6)
N11_1 C38_1 C39_1 C35_1 0.0(12)
C36_1 C35_1 C39_1 C38_1 -1.7(11)
C34_1 C35_1 C39_1 C38_1 175.6(7)
N9_1 C33_1 C40_1 C41_1 -176.5(7)
N8_1 C33_1 C40_1 C41_1 3.1(10)
N9_1 C33_1 C40_1 C44_1 3.8(10)
N8_1 C33_1 C40_1 C44_1 -176.6(7)
C44_1 C40_1 C41_1 C42_1 -1.5(12)
C33_1 C40_1 C41_1 C42_1 178.7(7)
C43_1 N12_1 C42_1 C41_1 1.1(12)
PD2 N12_1 C42_1 C41_1 -174.7(6)
C40_1 C41_1 C42_1 N12_1 0.6(13)
C42_1 N12_1 C43_1 C44_1 -1.9(12)
PD2 N12_1 C43_1 C44_1 173.7(6)
N12_1 C43_1 C44_1 C40_1 0.9(12)
C41_1 C40_1 C44_1 C43_1 0.8(11)
C33_1 C40_1 C44_1 C43_1 -179.5(7)
C5_2 N1_2 C1_2 C2_2 2.2(14)
PD3 N1_2 C1_2 C2_2 -177.5(6)
N1_2 C1_2 C2_2 C3_2 -7.2(14)
C1_2 C2_2 C3_2 C4_2 6.8(12)
C1_2 C2_2 C3_2 C6_2 -175.8(7)
C2_2 C3_2 C4_2 C5_2 -2.4(13)
C6_2 C3_2 C4_2 C5_2 -179.9(8)
C1_2 N1_2 C5_2 C4_2 2.7(15)
PD3 N1_2 C5_2 C4_2 -177.6(8)
C3_2 C4_2 C5_2 N1_2 -2.6(16)
C8_2 N4_2 C6_2 N2_2 -0.1(10)
C8_2 N4_2 C6_2 C3_2 -179.3(6)
C7_2 N2_2 C6_2 N4_2 -0.8(11)
C7_2 N2_2 C6_2 C3_2 178.4(6)
C2_2 C3_2 C6_2 N4_2 -169.0(7)
C4_2 C3_2 C6_2 N4_2 8.3(11)
C2_2 C3_2 C6_2 N2_2 11.8(11)
C4_2 C3_2 C6_2 N2_2 -170.9(7)
C6_2 N2_2 C7_2 N3_2 0.5(11)
C6_2 N2_2 C7_2 C9_2 -177.5(6)
C8_2 N3_2 C7_2 N2_2 0.6(10)
C8_2 N3_2 C7_2 C9_2 178.8(6)
C7_2 N3_2 C8_2 N4_2 -1.6(11)
C7_2 N3_2 C8_2 C14_2 -178.1(7)
C6_2 N4_2 C8_2 N3_2 1.4(11)
C6_2 N4_2 C8_2 C14_2 177.9(7)
N2_2 C7_2 C9_2 C10_2 -6.3(11)
N3_2 C7_2 C9_2 C10_2 175.5(7)
N2_2 C7_2 C9_2 C13_2 175.2(7)
N3_2 C7_2 C9_2 C13_2 -3.0(10)
C13_2 C9_2 C10_2 C11_2 -5.7(12)
C7_2 C9_2 C10_2 C11_2 175.8(7)
C12_2 N5_2 C11_2 C10_2 -0.2(13)
PD4 N5_2 C11_2 C10_2 -176.1(7)
C9_2 C10_2 C11_2 N5_2 3.6(14)
C11_2 N5_2 C12_2 C13_2 -0.9(14)
PD4 N5_2 C12_2 C13_2 175.3(7)
N5_2 C12_2 C13_2 C9_2 -1.5(14)
C10_2 C9_2 C13_2 C12_2 4.8(13)
C7_2 C9_2 C13_2 C12_2 -176.7(8)
N3_2 C8_2 C14_2 C15_2 2.1(12)
N4_2 C8_2 C14_2 C15_2 -174.6(8)
N3_2 C8_2 C14_2 C18_2 178.3(9)
N4_2 C8_2 C14_2 C18_2 1.6(13)
C18_2 C14_2 C15_2 C16_2 0.3(16)
C8_2 C14_2 C15_2 C16_2 176.8(9)
C17_2 N6_2 C16_2 C15_2 6.2(18)
C19_2 N6_2 C16_2 C15_2 -176.4(11)
C14_2 C15_2 C16_2 N6_2 -3.1(18)
C16_2 N6_2 C17_2 C18_2 -7.0(18)
C19_2 N6_2 C17_2 C18_2 175.5(11)
N6_2 C17_2 C18_2 C14_2 4.6(19)
C15_2 C14_2 C18_2 C17_2 -1.2(17)
C8_2 C14_2 C18_2 C17_2 -177.6(10)
C16_2 N6_2 C19_2 C20_2 91.2(14)
C17_2 N6_2 C19_2 C20_2 -91.4(13)
N6_2 C19_2 C20_2 C21_2 -85.0(15)
N6_2 C19_2 C20_2 C25_2 92.4(13)
C25_2 C20_2 C21_2 C22_2 -1(2)
C19_2 C20_2 C21_2 C22_2 176.1(14)
C20_2 C21_2 C22_2 C23_2 6(3)
C21_2 C22_2 C23_2 C24_2 -2(2)
C21_2 C22_2 C23_2 C26_2 174.4(14)
C22_2 C23_2 C24_2 C25_2 -6.1(19)
C26_2 C23_2 C24_2 C25_2 177.7(12)
C21_2 C20_2 C25_2 C24_2 -7(2)
C19_2 C20_2 C25_2 C24_2 175.8(12)
C23_2 C24_2 C25_2 C20_2 11(2)
C24_2 C23_2 C26_2 N7_2 -100.4(13)
C22_2 C23_2 C26_2 N7_2 83.8(13)
C27_2 N7_2 C26_2 C23_2 -95.9(14)
C31_2 N7_2 C26_2 C23_2 82.6(13)
C31_2 N7_2 C27_2 C28_2 2(2)
C26_2 N7_2 C27_2 C28_2 -180.0(13)
N7_2 C27_2 C28_2 C29_2 4(2)
C27_2 C28_2 C29_2 C30_2 -6(2)
C27_2 C28_2 C29_2 C32_2 175.8(13)
C28_2 C29_2 C30_2 C31_2 2.0(17)
C32_2 C29_2 C30_2 C31_2 -179.4(11)
C27_2 N7_2 C31_2 C30_2 -5.2(19)
C26_2 N7_2 C31_2 C30_2 176.3(11)
C29_2 C30_2 C31_2 N7_2 3.3(18)
C34_2 N10_2 C32_2 N8_2 -0.9(12)
C34_2 N10_2 C32_2 C29_2 176.9(8)
C33_2 N8_2 C32_2 N10_2 -0.8(13)
C33_2 N8_2 C32_2 C29_2 -178.6(8)
C28_2 C29_2 C32_2 N10_2 -177.1(11)
C30_2 C29_2 C32_2 N10_2 4.4(15)
C28_2 C29_2 C32_2 N8_2 0.8(16)
C30_2 C29_2 C32_2 N8_2 -177.7(9)
C34_2 N9_2 C33_2 N8_2 -2.8(11)
C34_2 N9_2 C33_2 C40_2 178.3(6)
C32_2 N8_2 C33_2 N9_2 2.8(12)
C32_2 N8_2 C33_2 C40_2 -178.2(7)
C33_2 N9_2 C34_2 N10_2 0.8(11)
C33_2 N9_2 C34_2 C35_2 -178.1(6)
C32_2 N10_2 C34_2 N9_2 0.9(11)
C32_2 N10_2 C34_2 C35_2 179.8(7)
N9_2 C34_2 C35_2 C36_2 -4.1(11)
N10_2 C34_2 C35_2 C36_2 176.9(8)
N9_2 C34_2 C35_2 C39_2 176.7(7)
N10_2 C34_2 C35_2 C39_2 -2.3(11)
C39_2 C35_2 C36_2 C37_2 0.7(12)
C34_2 C35_2 C36_2 C37_2 -178.6(7)
C38_2 N11_2 C37_2 C36_2 -2.4(12)
PD1 N11_2 C37_2 C36_2 -179.6(6)
C35_2 C36_2 C37_2 N11_2 1.6(13)
C37_2 N11_2 C38_2 C39_2 0.9(12)
PD1 N11_2 C38_2 C39_2 178.2(6)
N11_2 C38_2 C39_2 C35_2 1.3(13)
C36_2 C35_2 C39_2 C38_2 -2.0(12)
C34_2 C35_2 C39_2 C38_2 177.2(7)
N9_2 C33_2 C40_2 C41_2 177.0(8)
N8_2 C33_2 C40_2 C41_2 -2.0(11)
N9_2 C33_2 C40_2 C44_2 -6.1(11)
N8_2 C33_2 C40_2 C44_2 174.9(8)
C44_2 C40_2 C41_2 C42_2 3.7(13)
C33_2 C40_2 C41_2 C42_2 -179.3(8)
C43_2 N12_2 C42_2 C41_2 0.3(13)
PD2 N12_2 C42_2 C41_2 -176.5(7)
C40_2 C41_2 C42_2 N12_2 -2.6(14)
C42_2 N12_2 C43_2 C44_2 0.7(12)
PD2 N12_2 C43_2 C44_2 177.4(6)
C41_2 C40_2 C44_2 C43_2 -2.7(13)
C33_2 C40_2 C44_2 C43_2 -179.8(7)
N12_2 C43_2 C44_2 C40_2 0.6(13)
C5_3 N1_3 C1_3 C2_3 -1.7(10)
PD3 N1_3 C1_3 C2_3 -174.4(7)
C5_3 N1_3 C1_3 C10_3 179.8(11)
PD3 N1_3 C1_3 C10_3 7.1(10)
N1_3 C1_3 C2_3 C3_3 4.3(12)
C10_3 C1_3 C2_3 C3_3 -177.4(14)
C1_3 C2_3 C3_3 C4_3 -5(2)
C2_3 C3_3 C4_3 C5_3 3(2)
C1_3 N1_3 C5_3 C4_3 0.2(19)
PD3 N1_3 C5_3 C4_3 171.7(12)
C3_3 C4_3 C5_3 N1_3 -1(2)
C10_3 N2_3 C6_3 C7_3 -2.1(18)
PD3 N2_3 C6_3 C7_3 -178.0(10)
N2_3 C6_3 C7_3 C8_3 2(2)
C6_3 C7_3 C8_3 C9_3 -1(3)
C7_3 C8_3 C9_3 C10_3 0(3)
C6_3 N2_3 C10_3 C9_3 0.6(19)
PD3 N2_3 C10_3 C9_3 177.0(12)
C6_3 N2_3 C10_3 C1_3 -175.3(10)
PD3 N2_3 C10_3 C1_3 1.1(13)
C8_3 C9_3 C10_3 N2_3 1(2)
C8_3 C9_3 C10_3 C1_3 176.1(15)
N1_3 C1_3 C10_3 N2_3 -5.4(14)
C2_3 C1_3 C10_3 N2_3 176.2(9)
N1_3 C1_3 C10_3 C9_3 178.8(13)
C2_3 C1_3 C10_3 C9_3 0.5(18)
C15_3 N3_3 C11_3 C12_3 -1.9(12)
PD1 N3_3 C11_3 C12_3 178.8(7)
C15_3 N3_3 C11_3 C20_3 174.8(7)
PD1 N3_3 C11_3 C20_3 -4.5(9)
N3_3 C11_3 C12_3 C13_3 0.2(15)
C20_3 C11_3 C12_3 C13_3 -176.1(10)
C11_3 C12_3 C13_3 C14_3 1.7(18)
C12_3 C13_3 C14_3 C15_3 -2.0(19)
C11_3 N3_3 C15_3 C14_3 1.7(14)
PD1 N3_3 C15_3 C14_3 -179.1(8)
C13_3 C14_3 C15_3 N3_3 0.2(17)
C20_3 N4_3 C16_3 C17_3 -2.9(14)
PD1 N4_3 C16_3 C17_3 175.5(9)
N4_3 C16_3 C17_3 C18_3 0.8(18)
C16_3 C17_3 C18_3 C19_3 0.1(19)
C17_3 C18_3 C19_3 C20_3 1.1(18)
C18_3 C19_3 C20_3 N4_3 -3.3(16)
C18_3 C19_3 C20_3 C11_3 -178.5(10)
C16_3 N4_3 C20_3 C19_3 4.0(12)
PD1 N4_3 C20_3 C19_3 -174.5(7)
C16_3 N4_3 C20_3 C11_3 179.8(7)
PD1 N4_3 C20_3 C11_3 1.2(9)
N3_3 C11_3 C20_3 C19_3 177.7(9)
C12_3 C11_3 C20_3 C19_3 -5.8(14)
N3_3 C11_3 C20_3 N4_3 2.2(10)
C12_3 C11_3 C20_3 N4_3 178.7(8)
C25_3 N5_3 C21_3 C22_3 0.9(12)
PD2 N5_3 C21_3 C22_3 176.9(7)
C25_3 N5_3 C21_3 C30_3 -180.0(8)
PD2 N5_3 C21_3 C30_3 -3.9(9)
N5_3 C21_3 C22_3 C23_3 -0.2(15)
C30_3 C21_3 C22_3 C23_3 -179.3(10)
C21_3 C22_3 C23_3 C24_3 -1.5(19)
C22_3 C23_3 C24_3 C25_3 2(2)
C21_3 N5_3 C25_3 C24_3 0.1(14)
PD2 N5_3 C25_3 C24_3 -175.5(8)
C23_3 C24_3 C25_3 N5_3 -1.8(18)
C30_3 N6_3 C26_3 C27_3 -1.7(14)
PD2 N6_3 C26_3 C27_3 -177.7(8)
N6_3 C26_3 C27_3 C28_3 -0.5(17)
C26_3 C27_3 C28_3 C29_3 2(2)
C27_3 C28_3 C29_3 C30_3 -0.4(19)
C26_3 N6_3 C30_3 C29_3 2.8(13)
PD2 N6_3 C30_3 C29_3 179.3(7)
C26_3 N6_3 C30_3 C21_3 -175.3(8)
PD2 N6_3 C30_3 C21_3 1.2(9)
C28_3 C29_3 C30_3 N6_3 -1.8(15)
C28_3 C29_3 C30_3 C21_3 176.2(10)
N5_3 C21_3 C30_3 N6_3 1.7(11)
C22_3 C21_3 C30_3 N6_3 -179.2(8)
N5_3 C21_3 C30_3 C29_3 -176.3(9)
C22_3 C21_3 C30_3 C29_3 2.9(15)
C35_3 N7_3 C31_3 C32_3 3.0(19)
PD4 N7_3 C31_3 C32_3 -176.1(12)
C35_3 N7_3 C31_3 C40_3 174.7(11)
PD4 N7_3 C31_3 C40_3 -4.4(16)
N7_3 C31_3 C32_3 C33_3 1(3)
C40_3 C31_3 C32_3 C33_3 -169.8(16)
C31_3 C32_3 C33_3 C34_3 -8(3)
C32_3 C33_3 C34_3 C35_3 10(2)
C31_3 N7_3 C35_3 C34_3 -0.7(17)
PD4 N7_3 C35_3 C34_3 178.3(9)
C33_3 C34_3 C35_3 N7_3 -6(2)
C40_3 N8_3 C36_3 C37_3 -7(2)
PD4 N8_3 C36_3 C37_3 173.0(14)
N8_3 C36_3 C37_3 C38_3 11(3)
C36_3 C37_3 C38_3 C39_3 -3(3)
C37_3 C38_3 C39_3 C40_3 -8(3)
C38_3 C39_3 C40_3 N8_3 12(3)
C38_3 C39_3 C40_3 C31_3 -173.1(18)
C36_3 N8_3 C40_3 C39_3 -4(2)
PD4 N8_3 C40_3 C39_3 175.6(13)
C36_3 N8_3 C40_3 C31_3 -179.6(13)
PD4 N8_3 C40_3 C31_3 -0.1(16)
N7_3 C31_3 C40_3 C39_3 -172.5(15)
C32_3 C31_3 C40_3 C39_3 -1(3)
N7_3 C31_3 C40_3 N8_3 2.9(19)
C32_3 C31_3 C40_3 N8_3 174.3(15)
F12_5 B11_5 F13_5 F15_5 115(2)
F14_5 B11_5 F13_5 F15_5 -119(2)
F12_5 B11_5 F15_5 F13_5 -118(2)
F14_5 B11_5 F15_5 F13_5 120(2)
